data_7011886
loop_
_publ_author_name
'Hodgson, Margaret J.'
'Healy, Peter C.'
'Williams, Michael L.'
'Arnold, Dennis P.'

_publ_section_title
;
 Peripherally-metallated porphyrins: preparations, spectroscopic
 properties and structural studies of trans-[PtBr(MDPP)(PPh3)2](DPP =
 dianion of 5,15-diphenylporphyrin, M = MnCl, Co, Ni, Zn) and related
 meso-\h1-organoplatinum porphyrins
;
_journal_issue 23
_journal_name_full 'Journal of the Chemical Society, Dalton Transactions'
_journal_page_first 4497
_journal_paper_doi 10.1039/b205295b
_journal_year 2002
_chemical_formula_sum 'C68.5 H50 Br Cl Co N4 P2 Pt'
_chemical_formula_weight 1360.50
_space_group_IT_number 4
_symmetry_cell_setting monoclinic
_symmetry_Int_Tables_number 4
_symmetry_space_group_name_Hall 'P 2yb'
_symmetry_space_group_name_H-M 'P 1 21 1'
_cell_angle_alpha 90
_cell_angle_beta 91.10(1)
_cell_angle_gamma 90
_cell_formula_units_Z 4
_cell_length_a 13.344(2)
_cell_length_b 29.730(6)
_cell_length_c 14.451(2)
_cell_measurement_reflns_used 25
_cell_measurement_temperature 295.2
_cell_measurement_theta_max 15.3
_cell_measurement_theta_min 12.6
_cell_volume 5731.9(16)
_computing_cell_refinement 'MSC/AFC Diffractometer Control'
_computing_data_collection 'MSC/AFC Diffractometer Control'
_computing_data_reduction 'teXsan for Windows version 1.06 (MSC, 1997-2001)'
_computing_publication_material 'teXsan for Windows version 1.06 (MSC, 1997-2001)'
_computing_structure_refinement 'teXsan for Windows version 1.06 (MSC, 1997-2001)'
_computing_structure_solution
;
SIR92 (Altomare, et. al. 1994)
;
_diffrn_ambient_temperature 295.2
_diffrn_measurement_device 'Rigaku AFC7R'
_diffrn_measurement_method \w
_diffrn_orient_matrix_UB_11 0.00695
_diffrn_orient_matrix_UB_12 -0.00638
_diffrn_orient_matrix_UB_13 -0.06751
_diffrn_orient_matrix_UB_21 0.01788
_diffrn_orient_matrix_UB_22 0.03220
_diffrn_orient_matrix_UB_23 -0.01099
_diffrn_orient_matrix_UB_31 0.07246
_diffrn_orient_matrix_UB_32 -0.00733
_diffrn_orient_matrix_UB_33 0.01056
_diffrn_radiation_detector 'scintillation counter'
_diffrn_radiation_monochromator graphite
_diffrn_radiation_source 'Rigaku rotating anode'
_diffrn_radiation_type 'Mo K\a'
_diffrn_radiation_wavelength 0.7107
_diffrn_reflns_av_R_equivalents 0.03276
_diffrn_reflns_av_sigmaI/netI 0.069
_diffrn_reflns_limit_h_max 15
_diffrn_reflns_limit_h_min -15
_diffrn_reflns_limit_k_max 0
_diffrn_reflns_limit_k_min -35
_diffrn_reflns_limit_l_max 17
_diffrn_reflns_limit_l_min -8
_diffrn_reflns_number 11955
_diffrn_reflns_reduction_process 'Lp corrections applied'
_diffrn_reflns_theta_max 25.00
_diffrn_reflns_theta_min 2.51
_diffrn_standards_decay_% -2.70
_diffrn_standards_interval_count 150
_diffrn_standards_number 3
_exptl_absorpt_coefficient_mu 3.566
_exptl_absorpt_correction_T_max 0.703
_exptl_absorpt_correction_T_min 0.420
_exptl_absorpt_correction_type
;
\y scans (North,Phillips & Matthews, 1968)
;
_exptl_crystal_colour red
_exptl_crystal_density_diffrn 1.576
_exptl_crystal_density_meas ?
_exptl_crystal_description prismatic
_exptl_crystal_F_000 2704.00
_exptl_crystal_size_max 0.50
_exptl_crystal_size_mid 0.35
_exptl_crystal_size_min 0.10
_refine_diff_density_max 2.15
_refine_diff_density_min -0.78
_refine_ls_abs_structure_Flack 0.0040(1)
_refine_ls_extinction_method none
_refine_ls_goodness_of_fit_all 1.614
_refine_ls_goodness_of_fit_ref 1.740
_refine_ls_hydrogen_treatment noref
_refine_ls_matrix_type full
_refine_ls_number_constraints 0
_refine_ls_number_parameters 1413
_refine_ls_number_reflns 8123
_refine_ls_number_restraints 0
_refine_ls_R_factor_all 0.0731
_refine_ls_R_factor_gt 0.0430
_refine_ls_shift/su_max 0.2200
_refine_ls_shift/su_mean 0.0131
_refine_ls_structure_factor_coef F
_refine_ls_weighting_details 'w = 1/[\s^2^(Fo) + 0.00001|Fo|^2^]'
_refine_ls_weighting_scheme sigma
_refine_ls_wR_factor_all 0.0420
_refine_ls_wR_factor_ref 0.0400
_reflns_number_gt 8123
_reflns_number_total 10316
_reflns_threshold_expression I>2.00\s(I)
_cod_data_source_file b205295b.txt
_cod_data_source_block '_482da10__14'
_cod_original_cell_volume 5732(2)
_cod_original_sg_symbol_H-M 'P 21       '
_cod_original_formula_sum 'C68.50 H50 Br Cl Co N4 P2 Pt '
_cod_database_code 7011886

loop_
_symmetry_equiv_pos_as_xyz
'   +x,   +y,   +z'
'   -x,1/2+y,   -z'

loop_
_atom_site_label
_atom_site_fract_x
_atom_site_fract_y
_atom_site_fract_z
_atom_site_U_iso_or_equiv
_atom_site_occupancy
_atom_site_refinement_flags
_atom_site_adp_type
_atom_site_calc_flag
_atom_site_calc_attached_atom
Pt1 0.49388(3) 0.2828 0.77987(3) 0.0308(1) 1.000 . Uani d ?
Pt2 -0.22603(3) 0.20509(2) 0.23489(3) 0.0307(1) 1.000 . Uani d ?
Br1 0.6401(1) 0.23822(5) 0.8453(1) 0.0537(5) 1.000 . Uani d ?
Br2 -0.3697(1) 0.25020(5) 0.1710(1) 0.0541(5) 1.000 . Uani d ?
Co1 0.1963(1) 0.38660(6) 0.6355(1) 0.0312(5) 1.000 . Uani d ?
Co2 0.0662(1) 0.09395(6) 0.3791(1) 0.0317(5) 1.000 . Uani d ?
Cl1 0.3580(9) 0.4878(4) 0.273(1) 0.298(6) 1.000 . Uani d ?
Cl2 0.4986(7) 0.4627(3) 0.140(1) 0.369(7) 1.000 . Uani d ?
P1 0.3907(2) 0.2182(1) 0.7872(2) 0.0339(9) 1.000 . Uani d ?
P2 0.5958(2) 0.3435(1) 0.7671(2) 0.0342(9) 1.000 . Uani d ?
P3 -0.1219(2) 0.2642(1) 0.2238(2) 0.0366(9) 1.000 . Uani d ?
P4 -0.3314(2) 0.1410(1) 0.2455(2) 0.0346(9) 1.000 . Uani d ?
N1 0.2441(7) 0.3723(3) 0.7611(6) 0.031(3) 1.000 . Uani d ?
N2 0.3017(7) 0.3485(3) 0.5827(6) 0.033(3) 1.000 . Uani d ?
N3 0.1495(7) 0.4009(3) 0.5087(7) 0.040(3) 1.000 . Uani d ?
N4 0.0856(7) 0.4198(4) 0.6899(8) 0.043(3) 1.000 . Uani d ?
N5 0.0232(7) 0.1094(3) 0.2537(6) 0.033(3) 1.000 . Uani d ?
N6 -0.0400(7) 0.1307(3) 0.4295(6) 0.031(3) 1.000 . Uani d ?
N7 0.1022(7) 0.0728(3) 0.5047(7) 0.040(3) 1.000 . Uani d ?
N8 0.1778(7) 0.0593(3) 0.3285(6) 0.030(3) 1.000 . Uani d ?
C1 0.2146(8) 0.3933(4) 0.8399(7) 0.036(4) 1.000 . Uani d ?
C2 0.275(1) 0.3781(5) 0.9160(8) 0.043(4) 1.000 . Uani d ?
C3 0.3448(9) 0.3465(4) 0.8835(8) 0.040(4) 1.000 . Uani d ?
C4 0.3215(8) 0.3435(4) 0.7848(8) 0.034(4) 1.000 . Uani d ?
C5 0.3825(9) 0.3170(4) 0.7252(8) 0.032(3) 1.000 . Uani d ?
C6 0.3651(9) 0.3188(4) 0.6314(8) 0.031(3) 1.000 . Uani d ?
C7 0.4231(9) 0.2942(4) 0.5686(8) 0.038(4) 1.000 . Uani d ?
C8 0.3969(9) 0.3083(5) 0.4830(7) 0.043(4) 1.000 . Uani d ?
C9 0.3245(8) 0.3428(4) 0.4925(8) 0.035(3) 1.000 . Uani d ?
C10 0.281(1) 0.3663(5) 0.4187(9) 0.043(4) 1.000 . Uani d ?
C11 0.1991(8) 0.3935(4) 0.4265(8) 0.036(4) 1.000 . Uani d ?
C12 0.142(1) 0.4155(6) 0.3524(9) 0.070(6) 1.000 . Uani d ?
C13 0.065(1) 0.4342(6) 0.387(1) 0.063(5) 1.000 . Uani d ?
C14 0.0644(9) 0.4239(4) 0.4860(9) 0.044(4) 1.000 . Uani d ?
C15 -0.008(1) 0.4397(5) 0.547(1) 0.054(5) 1.000 . Uani d ?
C16 0.0030(9) 0.4374(4) 0.642(1) 0.047(4) 1.000 . Uani d ?
C17 -0.065(1) 0.4572(5) 0.702(1) 0.055(5) 1.000 . Uani d ?
C18 -0.023(1) 0.4537(5) 0.786(1) 0.056(5) 1.000 . Uani d ?
C19 0.0719(8) 0.4326(4) 0.7780(9) 0.037(4) 1.000 . Uani d ?
C20 0.1335(9) 0.4221(5) 0.8527(9) 0.036(4) 1.000 . Uani d ?
C21 0.0617(9) 0.0967(4) 0.1680(8) 0.036(4) 1.000 . Uani d ?
C22 0.0047(9) 0.1142(5) 0.0939(9) 0.040(4) 1.000 . Uani d ?
C23 -0.0640(9) 0.1396(5) 0.1298(8) 0.043(4) 1.000 . Uani d ?
C24 -0.0543(8) 0.1386(4) 0.2298(8) 0.028(3) 1.000 . Uani d ?
C25 -0.1146(8) 0.1640(4) 0.2870(9) 0.032(4) 1.000 . Uani d ?
C26 -0.1002(9) 0.1599(4) 0.3839(8) 0.033(4) 1.000 . Uani d ?
C27 -0.1592(8) 0.1848(4) 0.4470(9) 0.042(4) 1.000 . Uani d ?
C28 -0.1411(9) 0.1696(5) 0.5325(9) 0.046(4) 1.000 . Uani d ?
C29 -0.0666(9) 0.1348(4) 0.5247(8) 0.036(4) 1.000 . Uani d ?
C30 -0.0256(9) 0.1100(5) 0.5980(8) 0.040(4) 1.000 . Uani d ?
C31 0.053(1) 0.0808(4) 0.5873(8) 0.051(4) 1.000 . Uani d ?
C32 0.099(1) 0.0570(6) 0.6625(9) 0.060(5) 1.000 . Uani d ?
C33 0.181(1) 0.0359(6) 0.625(1) 0.079(6) 1.000 . Uani d ?
C34 0.1809(9) 0.0451(4) 0.5302(8) 0.044(4) 1.000 . Uani d ?
C35 0.253(1) 0.0291(5) 0.4726(9) 0.055(5) 1.000 . Uani d ?
C36 0.254(1) 0.0349(5) 0.3774(9) 0.044(4) 1.000 . Uani d ?
C37 0.3211(9) 0.0158(5) 0.313(1) 0.049(4) 1.000 . Uani d ?
C38 0.2929(9) 0.0250(5) 0.2309(9) 0.043(4) 1.000 . Uani d ?
C39 0.2046(8) 0.0538(4) 0.2330(8) 0.030(3) 1.000 . Uani d ?
C40 0.1449(8) 0.0690(4) 0.1590(8) 0.031(3) 1.000 . Uani d ?
C41 0.376(2) 0.462(1) 0.172(3) 0.20(2) 1.000 . Uani d ?
C101 0.322(1) 0.3574(5) 0.3225(9) 0.048(4) 1.000 . Uani d ?
C102 0.425(1) 0.3637(5) 0.3064(9) 0.057(5) 1.000 . Uani d ?
C103 0.467(1) 0.3529(6) 0.222(1) 0.070(5) 1.000 . Uani d ?
C104 0.403(1) 0.3346(6) 0.155(1) 0.066(5) 1.000 . Uani d ?
C105 0.313(1) 0.3263(7) 0.167(1) 0.087(7) 1.000 . Uani d ?
C106 0.261(1) 0.3390(5) 0.2507(9) 0.052(5) 1.000 . Uani d ?
C111 0.2730(8) 0.2200(4) 0.7201(8) 0.035(4) 1.000 . Uani d ?
C112 0.201(1) 0.2498(5) 0.7438(9) 0.051(4) 1.000 . Uani d ?
C113 0.111(1) 0.2511(6) 0.692(1) 0.062(5) 1.000 . Uani d ?
C114 0.0934(9) 0.2247(6) 0.620(1) 0.066(5) 1.000 . Uani d ?
C115 0.169(1) 0.1932(6) 0.5927(9) 0.058(5) 1.000 . Uani d ?
C116 0.257(1) 0.1926(5) 0.6442(9) 0.057(5) 1.000 . Uani d ?
C121 0.3494(8) 0.2063(5) 0.9044(8) 0.036(3) 1.000 . Uani d ?
C122 0.4104(9) 0.2150(5) 0.9798(9) 0.053(5) 1.000 . Uani d ?
C123 0.383(1) 0.2068(6) 1.0677(9) 0.065(5) 1.000 . Uani d ?
C124 0.287(1) 0.1917(6) 1.088(1) 0.067(5) 1.000 . Uani d ?
C125 0.221(1) 0.1833(5) 1.013(1) 0.069(5) 1.000 . Uani d ?
C126 0.252(1) 0.1894(5) 0.922(1) 0.055(5) 1.000 . Uani d ?
C131 0.4477(9) 0.1666(4) 0.7427(8) 0.034(4) 1.000 . Uani d ?
C132 0.5261(9) 0.1700(5) 0.679(1) 0.047(4) 1.000 . Uani d ?
C133 0.564(1) 0.1324(6) 0.637(1) 0.066(5) 1.000 . Uani d ?
C134 0.522(2) 0.0905(7) 0.661(1) 0.091(7) 1.000 . Uani d ?
C135 0.449(1) 0.0873(6) 0.724(1) 0.079(7) 1.000 . Uani d ?
C136 0.407(1) 0.1258(5) 0.765(1) 0.063(5) 1.000 . Uani d ?
C201 0.122(1) 0.4440(5) 0.943(1) 0.052(5) 1.000 . Uani d ?
C202 0.160(1) 0.4825(6) 0.961(1) 0.078(6) 1.000 . Uani d ?
C203 0.153(1) 0.5069(7) 1.043(1) 0.089(7) 1.000 . Uani d ?
C204 0.109(1) 0.4845(9) 1.116(1) 0.102(8) 1.000 . Uani d ?
C205 0.065(1) 0.4443(7) 1.103(1) 0.085(7) 1.000 . Uani d ?
C206 0.074(1) 0.4234(6) 1.016(1) 0.085(6) 1.000 . Uani d ?
C211 0.5407(9) 0.3898(4) 0.7012(9) 0.038(4) 1.000 . Uani d ?
C212 0.475(1) 0.4192(5) 0.737(1) 0.052(5) 1.000 . Uani d ?
C213 0.428(1) 0.4511(5) 0.686(1) 0.064(6) 1.000 . Uani d ?
C214 0.446(1) 0.4546(6) 0.594(1) 0.073(6) 1.000 . Uani d ?
C215 0.512(1) 0.4272(6) 0.554(1) 0.075(6) 1.000 . Uani d ?
C216 0.563(1) 0.3945(5) 0.608(1) 0.058(5) 1.000 . Uani d ?
C221 0.6337(9) 0.3694(4) 0.8754(8) 0.038(4) 1.000 . Uani d ?
C222 0.636(1) 0.3450(5) 0.957(1) 0.052(5) 1.000 . Uani d ?
C223 0.673(1) 0.3629(5) 1.0418(9) 0.054(5) 1.000 . Uani d ?
C224 0.707(1) 0.4050(6) 1.040(1) 0.071(6) 1.000 . Uani d ?
C225 0.710(1) 0.4320(5) 0.959(1) 0.075(6) 1.000 . Uani d ?
C226 0.672(1) 0.4131(5) 0.876(1) 0.054(5) 1.000 . Uani d ?
C231 0.710(1) 0.3309(4) 0.7102(9) 0.045(4) 1.000 . Uani d ?
C232 0.712(1) 0.2993(5) 0.635(1) 0.062(5) 1.000 . Uani d ?
C233 0.794(1) 0.2898(7) 0.585(1) 0.087(7) 1.000 . Uani d ?
C234 0.879(1) 0.3095(7) 0.608(1) 0.075(6) 1.000 . Uani d ?
C235 0.885(1) 0.3363(6) 0.682(1) 0.082(7) 1.000 . Uani d ?
C236 0.804(1) 0.3476(6) 0.735(1) 0.061(5) 1.000 . Uani d ?
C301 -0.069(1) 0.1173(5) 0.6902(9) 0.046(4) 1.000 . Uani d ?
C302 -0.160(1) 0.1022(6) 0.715(1) 0.068(5) 1.000 . Uani d ?
C303 -0.205(1) 0.1105(7) 0.797(1) 0.086(6) 1.000 . Uani d ?
C304 -0.150(1) 0.1332(7) 0.861(1) 0.082(6) 1.000 . Uani d ?
C305 -0.053(1) 0.1489(6) 0.843(1) 0.081(6) 1.000 . Uani d ?
C306 -0.019(1) 0.1404(7) 0.7562(9) 0.074(6) 1.000 . Uani d ?
C311 -0.0038(9) 0.2622(5) 0.2949(8) 0.043(4) 1.000 . Uani d ?
C312 0.0706(9) 0.2310(5) 0.2682(9) 0.049(4) 1.000 . Uani d ?
C313 0.158(1) 0.2275(5) 0.318(1) 0.062(5) 1.000 . Uani d ?
C314 0.172(1) 0.2549(6) 0.3985(9) 0.056(5) 1.000 . Uani d ?
C315 0.096(1) 0.2855(6) 0.4238(8) 0.051(4) 1.000 . Uani d ?
C316 0.0109(9) 0.2893(5) 0.3713(8) 0.040(4) 1.000 . Uani d ?
C321 -0.0760(9) 0.2739(5) 0.1059(8) 0.045(4) 1.000 . Uani d ?
C322 -0.1413(9) 0.2652(5) 0.0299(8) 0.051(4) 1.000 . Uani d ?
C323 -0.110(1) 0.2731(7) -0.0581(9) 0.082(6) 1.000 . Uani d ?
C324 -0.012(1) 0.2915(8) -0.070(1) 0.091(7) 1.000 . Uani d ?
C325 0.049(1) 0.2990(7) 0.002(1) 0.080(6) 1.000 . Uani d ?
C326 0.021(1) 0.2923(6) 0.0889(9) 0.064(5) 1.000 . Uani d ?
C331 -0.180(1) 0.3161(5) 0.2611(9) 0.044(4) 1.000 . Uani d ?
C332 -0.248(1) 0.3158(6) 0.328(1) 0.061(5) 1.000 . Uani d ?
C333 -0.283(1) 0.3543(6) 0.368(1) 0.077(7) 1.000 . Uani d ?
C334 -0.248(1) 0.3941(7) 0.340(1) 0.090(7) 1.000 . Uani d ?
C335 -0.181(1) 0.3966(6) 0.276(1) 0.074(6) 1.000 . Uani d ?
C336 -0.141(1) 0.3584(5) 0.232(1) 0.063(5) 1.000 . Uani d ?
C401 0.1812(8) 0.0570(4) 0.0651(8) 0.033(3) 1.000 . Uani d ?
C402 0.1171(9) 0.0329(5) 0.0057(8) 0.048(4) 1.000 . Uani d ?
C403 0.150(1) 0.0212(5) -0.0836(8) 0.059(5) 1.000 . Uani d ?
C404 0.249(1) 0.0332(7) -0.1110(9) 0.077(6) 1.000 . Uani d ?
C405 0.308(1) 0.0573(5) -0.052(1) 0.061(5) 1.000 . Uani d ?
C406 0.2745(9) 0.0702(4) 0.0356(8) 0.047(4) 1.000 . Uani d ?
C411 -0.285(1) 0.0945(4) 0.3149(9) 0.045(4) 1.000 . Uani d ?
C412 -0.207(1) 0.0654(5) 0.280(1) 0.051(5) 1.000 . Uani d ?
C413 -0.162(1) 0.0313(5) 0.333(1) 0.066(6) 1.000 . Uani d ?
C414 -0.199(1) 0.0264(5) 0.425(1) 0.071(6) 1.000 . Uani d ?
C415 -0.268(1) 0.0541(5) 0.459(1) 0.061(5) 1.000 . Uani d ?
C416 -0.313(1) 0.0864(5) 0.4058(8) 0.056(5) 1.000 . Uani d ?
C421 -0.3649(8) 0.1149(4) 0.1339(9) 0.040(4) 1.000 . Uani d ?
C422 -0.3638(8) 0.1401(4) 0.0553(8) 0.039(4) 1.000 . Uani d ?
C423 -0.392(1) 0.1194(5) -0.027(1) 0.055(5) 1.000 . Uani d ?
C424 -0.419(1) 0.0751(6) -0.030(1) 0.067(6) 1.000 . Uani d ?
C425 -0.422(1) 0.0502(5) 0.046(1) 0.061(5) 1.000 . Uani d ?
C426 -0.395(1) 0.0711(5) 0.129(1) 0.053(5) 1.000 . Uani d ?
C431 -0.4513(8) 0.1534(4) 0.3010(8) 0.036(4) 1.000 . Uani d ?
C432 -0.449(1) 0.1836(5) 0.3703(9) 0.058(5) 1.000 . Uani d ?
C433 -0.536(1) 0.1906(5) 0.4225(9) 0.064(5) 1.000 . Uani d ?
C434 -0.621(1) 0.1663(6) 0.402(1) 0.071(6) 1.000 . Uani d ?
C435 -0.624(1) 0.1378(5) 0.330(1) 0.065(5) 1.000 . Uani d ?
C436 -0.534(1) 0.1297(5) 0.279(1) 0.057(5) 1.000 . Uani d ?
H2 0.2700 0.3878 0.9785 0.052 1.000 . Uiso c ?
H3 0.3950 0.3307 0.9183 0.048 1.000 . Uiso c ?
H7 0.4713 0.2718 0.5838 0.045 1.000 . Uiso c ?
H8 0.4223 0.2972 0.4266 0.051 1.000 . Uiso c ?
H12 0.1589 0.4160 0.2890 0.084 1.000 . Uiso c ?
H13 0.0161 0.4515 0.3537 0.075 1.000 . Uiso c ?
H15 -0.0679 0.4523 0.5216 0.064 1.000 . Uiso c ?
H17 -0.1282 0.4701 0.6863 0.065 1.000 . Uiso c ?
H18 -0.0520 0.4637 0.8425 0.067 1.000 . Uiso c ?
H22 0.0143 0.1087 0.0298 0.047 1.000 . Uiso c ?
H23 -0.1132 0.1562 0.0956 0.051 1.000 . Uiso c ?
H27 -0.2044 0.2084 0.4309 0.050 1.000 . Uiso c ?
H28 -0.1713 0.1797 0.5876 0.055 1.000 . Uiso c ?
H32 0.0785 0.0559 0.7249 0.071 1.000 . Uiso c ?
H33 0.2289 0.0183 0.6578 0.096 1.000 . Uiso c ?
H35 0.3068 0.0125 0.5003 0.066 1.000 . Uiso c ?
H37 0.3788 -0.0015 0.3296 0.058 1.000 . Uiso c ?
H38 0.3245 0.0146 0.1765 0.051 1.000 . Uiso c ?
H102 0.4664 0.3757 0.3547 0.068 1.000 . Uiso c ?
H103 0.5361 0.3576 0.2113 0.083 1.000 . Uiso c ?
H104 0.4294 0.3285 0.0955 0.079 1.000 . Uiso c ?
H105 0.2765 0.3108 0.1201 0.104 1.000 . Uiso c ?
H106 0.1910 0.3352 0.2568 0.062 1.000 . Uiso c ?
H112 0.2120 0.2696 0.7947 0.061 1.000 . Uiso c ?
H113 0.0607 0.2717 0.7097 0.075 1.000 . Uiso c ?
H114 0.0315 0.2263 0.5864 0.078 1.000 . Uiso c ?
H115 0.1588 0.1736 0.5410 0.069 1.000 . Uiso c ?
H116 0.3093 0.1727 0.6262 0.068 1.000 . Uiso c ?
H122 0.4750 0.2275 0.9695 0.063 1.000 . Uiso c ?
H123 0.4309 0.2114 1.1164 0.078 1.000 . Uiso c ?
H124 0.2666 0.1874 1.1498 0.080 1.000 . Uiso c ?
H125 0.1548 0.1734 1.0243 0.082 1.000 . Uiso c ?
H126 0.2074 0.1823 0.8718 0.065 1.000 . Uiso c ?
H132 0.5532 0.1988 0.6655 0.057 1.000 . Uiso c ?
H133 0.6156 0.1347 0.5925 0.080 1.000 . Uiso c ?
H134 0.5467 0.0639 0.6318 0.110 1.000 . Uiso c ?
H135 0.4250 0.0583 0.7409 0.095 1.000 . Uiso c ?
H136 0.3527 0.1235 0.8065 0.075 1.000 . Uiso c ?
H202 0.1976 0.4959 0.9133 0.094 1.000 . Uiso c ?
H203 0.1765 0.5370 1.0473 0.107 1.000 . Uiso c ?
H204 0.1099 0.4980 1.1750 0.123 1.000 . Uiso c ?
H205 0.0299 0.4304 1.1518 0.102 1.000 . Uiso c ?
H206 0.0453 0.3943 1.0070 0.102 1.000 . Uiso c ?
H212 0.4613 0.4176 0.8017 0.062 1.000 . Uiso c ?
H213 0.3817 0.4711 0.7135 0.076 1.000 . Uiso c ?
H214 0.4115 0.4764 0.5571 0.087 1.000 . Uiso c ?
H215 0.5256 0.4296 0.4895 0.089 1.000 . Uiso c ?
H216 0.6121 0.3757 0.5807 0.069 1.000 . Uiso c ?
H222 0.6115 0.3150 0.9568 0.062 1.000 . Uiso c ?
H223 0.6737 0.3458 1.0972 0.064 1.000 . Uiso c ?
H224 0.7304 0.4179 1.0963 0.085 1.000 . Uiso c ?
H225 0.7364 0.4616 0.9612 0.090 1.000 . Uiso c ?
H226 0.6717 0.4302 0.8205 0.064 1.000 . Uiso c ?
H232 0.6516 0.2842 0.6184 0.074 1.000 . Uiso c ?
H233 0.7901 0.2691 0.5348 0.104 1.000 . Uiso c ?
H234 0.9363 0.3044 0.5718 0.090 1.000 . Uiso c ?
H235 0.9485 0.3483 0.6992 0.099 1.000 . Uiso c ?
H236 0.8118 0.3667 0.7869 0.073 1.000 . Uiso c ?
H302 -0.1966 0.0846 0.6711 0.081 1.000 . Uiso c ?
H303 -0.2714 0.1007 0.8087 0.102 1.000 . Uiso c ?
H304 -0.1784 0.1384 0.9204 0.098 1.000 . Uiso c ?
H305 -0.0139 0.1644 0.8887 0.097 1.000 . Uiso c ?
H306 0.0449 0.1522 0.7413 0.088 1.000 . Uiso c ?
H312 0.0599 0.2125 0.2152 0.058 1.000 . Uiso c ?
H313 0.2091 0.2072 0.3008 0.074 1.000 . Uiso c ?
H314 0.2320 0.2528 0.4351 0.067 1.000 . Uiso c ?
H315 0.1038 0.3033 0.4783 0.060 1.000 . Uiso c ?
H316 -0.0388 0.3108 0.3875 0.048 1.000 . Uiso c ?
H322 -0.2069 0.2538 0.0399 0.061 1.000 . Uiso c ?
H323 -0.1523 0.2668 -0.1099 0.098 1.000 . Uiso c ?
H324 0.0093 0.2985 -0.1303 0.109 1.000 . Uiso c ?
H325 0.1156 0.3093 -0.0093 0.097 1.000 . Uiso c ?
H326 0.0645 0.2998 0.1391 0.077 1.000 . Uiso c ?
H332 -0.2723 0.2875 0.3497 0.072 1.000 . Uiso c ?
H333 -0.3329 0.3527 0.4148 0.093 1.000 . Uiso c ?
H334 -0.2722 0.4208 0.3681 0.107 1.000 . Uiso c ?
H335 -0.1590 0.4257 0.2581 0.089 1.000 . Uiso c ?
H336 -0.0906 0.3607 0.1862 0.076 1.000 . Uiso c ?
H402 0.0520 0.0246 0.0250 0.057 1.000 . Uiso c ?
H403 0.1063 0.0055 -0.1252 0.070 1.000 . Uiso c ?
H404 0.2729 0.0241 -0.1695 0.094 1.000 . Uiso c ?
H405 0.3735 0.0659 -0.0706 0.073 1.000 . Uiso c ?
H406 0.3162 0.0882 0.0749 0.056 1.000 . Uiso c ?
H412 -0.1858 0.0696 0.2177 0.061 1.000 . Uiso c ?
H413 -0.1096 0.0128 0.3102 0.080 1.000 . Uiso c ?
H414 -0.1735 0.0027 0.4631 0.085 1.000 . Uiso c ?
H415 -0.2863 0.0511 0.5215 0.074 1.000 . Uiso c ?
H416 -0.3644 0.1041 0.4320 0.067 1.000 . Uiso c ?
H422 -0.3442 0.1709 0.0567 0.047 1.000 . Uiso c ?
H423 -0.3930 0.1365 -0.0827 0.066 1.000 . Uiso c ?
H424 -0.4360 0.0618 -0.0883 0.079 1.000 . Uiso c ?
H425 -0.4427 0.0196 0.0435 0.072 1.000 . Uiso c ?
H426 -0.3964 0.0541 0.1837 0.063 1.000 . Uiso c ?
H432 -0.3889 0.2001 0.3842 0.069 1.000 . Uiso c ?
H433 -0.5350 0.2119 0.4718 0.076 1.000 . Uiso c ?
H434 -0.6785 0.1700 0.4398 0.085 1.000 . Uiso c ?
H435 -0.6850 0.1232 0.3130 0.078 1.000 . Uiso c ?
H436 -0.5329 0.1081 0.2300 0.069 1.000 . Uiso c ?
H1 0.3540 0.4320 0.1740 0.244 1.000 . Uiso c ?
H4 0.3376 0.4776 0.1236 0.244 1.000 . Uiso c ?

loop_
_atom_site_aniso_label
_atom_site_aniso_U_11
_atom_site_aniso_U_22
_atom_site_aniso_U_33
_atom_site_aniso_U_12
_atom_site_aniso_U_13
_atom_site_aniso_U_23
Pt1 0.0265(2) 0.0302(2) 0.0356(3) 0.0025(2) -0.0030(2) 0.0023(2)
Pt2 0.0257(2) 0.0317(3) 0.0347(3) 0.0035(2) -0.0018(2) 0.0004(2)
Br1 0.0397(8) 0.0468(9) 0.074(1) 0.0057(7) -0.0132(7) 0.0096(8)
Br2 0.0381(8) 0.0479(9) 0.076(1) 0.0084(7) -0.0094(7) 0.0070(8)
Co1 0.0276(9) 0.0318(9) 0.0342(9) 0.0022(7) -0.0032(7) 0.0005(7)
Co2 0.0266(9) 0.036(1) 0.0324(9) 0.0030(7) -0.0023(7) 0.0010(7)
Cl1 0.25(1) 0.172(9) 0.47(2) -0.075(8) 0.06(1) -0.09(1)
Cl2 0.169(8) 0.22(1) 0.72(2) 0.059(8) 0.19(1) 0.25(1)
P1 0.033(2) 0.032(2) 0.037(2) 0.001(1) -0.000(1) 0.002(1)
P2 0.033(2) 0.035(2) 0.034(2) -0.000(2) -0.001(1) -0.000(2)
P3 0.033(2) 0.039(2) 0.038(2) -0.001(1) -0.003(1) -0.002(1)
P4 0.037(2) 0.031(2) 0.036(2) 0.004(2) -0.000(1) -0.004(1)
N1 0.033(6) 0.031(6) 0.030(5) 0.002(5) -0.007(5) -0.004(5)
N2 0.036(6) 0.039(6) 0.024(5) -0.008(5) -0.000(4) -0.012(5)
N3 0.030(5) 0.039(6) 0.050(7) 0.007(5) 0.002(5) -0.001(5)
N4 0.026(6) 0.042(7) 0.062(8) -0.000(5) -0.000(5) -0.004(6)
N5 0.027(5) 0.043(6) 0.030(5) -0.002(5) -0.004(4) -0.006(5)
N6 0.030(5) 0.021(5) 0.041(6) 0.003(4) -0.008(5) 0.009(4)
N7 0.037(6) 0.040(6) 0.042(6) 0.012(5) -0.008(5) 0.001(5)
N8 0.030(5) 0.027(5) 0.035(6) 0.002(4) -0.006(5) -0.002(4)
C1 0.034(7) 0.052(8) 0.020(6) 0.001(6) 0.005(5) 0.009(6)
C2 0.054(9) 0.055(9) 0.020(7) 0.010(7) 0.021(6) -0.000(6)
C3 0.040(7) 0.045(8) 0.035(7) 0.021(6) -0.008(6) -0.006(6)
C4 0.024(7) 0.044(8) 0.032(7) 0.007(6) -0.004(6) 0.010(6)
C5 0.039(7) 0.028(7) 0.029(7) 0.007(6) -0.012(6) -0.001(5)
C6 0.042(7) 0.021(6) 0.031(7) 0.006(6) -0.002(6) 0.003(5)
C7 0.046(8) 0.028(7) 0.038(7) 0.009(5) 0.000(6) -0.014(5)
C8 0.043(7) 0.065(9) 0.020(6) 0.018(7) -0.002(5) -0.008(6)
C9 0.031(6) 0.044(8) 0.030(7) -0.001(6) -0.012(5) 0.004(6)
C10 0.048(8) 0.048(8) 0.033(8) -0.005(7) -0.003(6) 0.011(6)
C11 0.031(7) 0.043(8) 0.034(7) 0.002(6) 0.004(5) 0.012(6)
C12 0.07(1) 0.10(1) 0.032(8) 0.02(1) -0.009(8) 0.007(8)
C13 0.046(9) 0.09(1) 0.06(1) 0.009(8) -0.019(7) 0.015(9)
C14 0.042(8) 0.043(8) 0.047(8) 0.006(6) -0.025(6) 0.003(6)
C15 0.030(7) 0.05(1) 0.08(1) 0.018(7) -0.012(8) -0.001(8)
C16 0.034(7) 0.036(8) 0.07(1) 0.012(6) -0.010(7) -0.013(7)
C17 0.033(8) 0.06(1) 0.07(1) 0.020(7) 0.016(7) -0.010(8)
C18 0.051(9) 0.06(1) 0.06(1) 0.001(8) -0.003(8) -0.004(8)
C19 0.023(6) 0.039(8) 0.050(8) 0.017(6) 0.012(6) -0.010(6)
C20 0.030(7) 0.039(8) 0.039(8) 0.003(6) 0.007(6) 0.001(6)
C21 0.043(7) 0.034(7) 0.033(7) -0.007(6) 0.005(6) 0.003(6)
C22 0.039(7) 0.045(9) 0.036(8) 0.018(6) 0.008(6) 0.007(6)
C23 0.039(7) 0.06(1) 0.032(7) 0.008(7) -0.000(6) 0.007(7)
C24 0.020(6) 0.025(7) 0.039(7) 0.003(5) 0.004(6) -0.010(6)
C25 0.031(7) 0.018(6) 0.049(8) -0.005(5) 0.012(6) -0.001(6)
C26 0.032(7) 0.031(7) 0.035(7) 0.007(6) 0.005(6) -0.006(6)
C27 0.030(7) 0.047(8) 0.049(8) -0.001(6) -0.006(6) -0.001(6)
C28 0.044(8) 0.050(8) 0.043(8) 0.001(7) -0.003(6) -0.015(7)
C29 0.040(7) 0.039(8) 0.028(7) 0.009(6) 0.006(5) -0.006(5)
C30 0.031(7) 0.06(1) 0.024(7) 0.010(7) -0.005(5) 0.010(6)
C31 0.08(1) 0.039(8) 0.031(7) 0.007(7) -0.012(7) -0.001(6)
C32 0.047(8) 0.09(1) 0.042(8) 0.021(8) -0.004(6) 0.019(8)
C33 0.07(1) 0.11(1) 0.06(1) 0.06(1) -0.033(9) -0.02(1)
C34 0.051(8) 0.051(9) 0.031(7) 0.022(7) -0.000(6) 0.003(6)
C35 0.055(9) 0.06(1) 0.052(9) 0.012(8) -0.010(7) 0.004(8)
C36 0.046(8) 0.048(9) 0.038(8) 0.002(7) 0.008(6) 0.002(7)
C37 0.025(7) 0.045(9) 0.08(1) 0.006(6) -0.018(7) -0.002(8)
C38 0.035(7) 0.044(8) 0.050(9) 0.026(6) 0.012(7) 0.007(7)
C39 0.024(6) 0.035(7) 0.030(7) -0.002(5) 0.001(5) 0.002(5)
C40 0.029(6) 0.030(7) 0.034(7) 0.000(5) 0.007(5) -0.000(5)
C41 0.10(2) 0.14(3) 0.35(5) 0.03(2) 0.03(2) 0.04(3)
C101 0.058(9) 0.047(8) 0.037(8) 0.003(7) -0.010(7) 0.001(6)
C102 0.07(1) 0.053(9) 0.051(9) -0.002(8) 0.013(8) 0.009(7)
C103 0.07(1) 0.09(1) 0.047(9) 0.000(9) 0.022(8) 0.007(9)
C104 0.07(1) 0.08(1) 0.046(9) 0.02(1) 0.010(8) 0.009(8)
C105 0.12(2) 0.10(2) 0.031(9) -0.04(1) 0.03(1) -0.018(9)
C106 0.054(9) 0.06(1) 0.039(8) 0.019(8) -0.029(7) -0.019(8)
C111 0.028(7) 0.036(8) 0.040(8) 0.000(5) -0.006(6) 0.011(6)
C112 0.043(8) 0.057(9) 0.054(9) -0.014(7) 0.002(7) 0.001(7)
C113 0.052(9) 0.07(1) 0.06(1) 0.033(9) -0.009(8) 0.000(9)
C114 0.025(7) 0.10(1) 0.08(1) 0.001(8) -0.008(7) 0.01(1)
C115 0.054(9) 0.08(1) 0.037(8) 0.002(9) 0.007(7) 0.004(8)
C116 0.041(8) 0.08(1) 0.048(8) -0.011(8) 0.009(7) -0.007(8)
C121 0.044(7) 0.025(6) 0.040(7) 0.003(7) 0.003(5) 0.001(7)
C122 0.036(7) 0.07(1) 0.051(8) -0.012(7) 0.001(6) 0.009(7)
C123 0.060(9) 0.08(1) 0.052(9) -0.00(1) -0.002(7) -0.01(1)
C124 0.08(1) 0.07(1) 0.050(9) 0.003(9) -0.004(8) -0.004(8)
C125 0.046(9) 0.09(1) 0.08(1) 0.004(8) 0.039(8) 0.027(9)
C126 0.050(9) 0.06(1) 0.058(9) -0.011(7) 0.003(7) 0.010(8)
C131 0.034(7) 0.031(7) 0.036(7) 0.011(6) -0.011(6) -0.008(6)
C132 0.041(8) 0.042(8) 0.061(9) -0.014(7) 0.016(7) 0.003(7)
C133 0.06(1) 0.08(1) 0.06(1) -0.004(9) 0.032(8) -0.026(9)
C134 0.11(2) 0.07(1) 0.09(1) 0.02(1) 0.01(1) -0.02(1)
C135 0.10(1) 0.04(1) 0.09(1) -0.00(1) -0.01(1) -0.00(1)
C136 0.09(1) 0.05(1) 0.044(9) -0.004(9) 0.030(8) 0.002(7)
C201 0.049(9) 0.06(1) 0.044(9) 0.011(8) -0.006(7) -0.004(8)
C202 0.048(9) 0.13(2) 0.06(1) -0.01(1) 0.017(7) -0.04(1)
C203 0.043(9) 0.12(2) 0.10(1) -0.01(1) -0.01(1) -0.04(1)
C204 0.05(1) 0.19(3) 0.06(1) 0.06(1) -0.003(9) -0.03(2)
C205 0.10(2) 0.09(2) 0.06(1) 0.02(1) 0.01(1) 0.00(1)
C206 0.13(2) 0.07(1) 0.05(1) 0.03(1) 0.02(1) 0.018(9)
C211 0.032(7) 0.036(8) 0.045(8) 0.009(6) -0.019(6) -0.002(6)
C212 0.041(8) 0.06(1) 0.06(1) 0.007(8) 0.022(8) -0.005(8)
C213 0.06(1) 0.035(9) 0.10(1) 0.005(8) 0.02(1) -0.008(9)
C214 0.07(1) 0.05(1) 0.11(2) 0.017(9) -0.03(1) 0.01(1)
C215 0.09(1) 0.07(1) 0.07(1) -0.02(1) -0.05(1) 0.008(9)
C216 0.07(1) 0.035(8) 0.07(1) -0.000(7) -0.015(8) -0.001(8)
C221 0.035(7) 0.040(8) 0.040(8) -0.001(6) -0.000(6) -0.002(6)
C222 0.050(9) 0.05(1) 0.053(9) -0.021(7) 0.031(7) -0.000(8)
C223 0.09(1) 0.042(9) 0.032(8) 0.004(8) 0.013(8) 0.008(7)
C224 0.08(1) 0.09(1) 0.039(9) 0.01(1) -0.021(8) -0.003(9)
C225 0.11(1) 0.044(9) 0.07(1) -0.028(9) -0.02(1) -0.011(8)
C226 0.07(1) 0.045(9) 0.051(9) -0.015(8) -0.013(8) 0.007(7)
C231 0.061(9) 0.037(8) 0.037(8) 0.001(7) -0.013(7) 0.009(6)
C232 0.06(1) 0.07(1) 0.056(9) 0.002(8) -0.016(8) -0.019(8)
C233 0.07(1) 0.13(2) 0.05(1) 0.07(1) 0.014(9) -0.01(1)
C234 0.06(1) 0.10(2) 0.06(1) 0.00(1) 0.03(1) -0.01(1)
C235 0.07(1) 0.08(1) 0.10(2) -0.01(1) 0.02(1) 0.01(1)
C236 0.039(9) 0.05(1) 0.09(1) 0.004(8) 0.002(9) 0.007(9)
C301 0.037(7) 0.08(1) 0.025(7) 0.008(7) -0.002(6) 0.012(7)
C302 0.046(9) 0.11(1) 0.050(9) -0.016(9) 0.011(7) -0.001(9)
C303 0.08(1) 0.14(2) 0.043(9) -0.02(1) 0.003(8) -0.01(1)
C304 0.07(1) 0.11(2) 0.06(1) 0.02(1) 0.024(9) 0.02(1)
C305 0.11(2) 0.09(1) 0.04(1) 0.01(1) -0.01(1) -0.005(9)
C306 0.08(1) 0.13(2) 0.011(7) -0.00(1) 0.012(7) 0.021(9)
C311 0.034(8) 0.06(1) 0.038(7) -0.007(6) -0.014(6) -0.001(6)
C312 0.031(7) 0.062(9) 0.052(9) 0.014(7) -0.021(6) -0.021(7)
C313 0.042(9) 0.049(9) 0.09(1) -0.008(7) -0.029(8) 0.025(9)
C314 0.041(8) 0.08(1) 0.049(9) -0.013(8) -0.013(7) 0.016(8)
C315 0.056(8) 0.057(9) 0.038(7) -0.032(8) -0.019(6) -0.001(8)
C316 0.039(7) 0.044(9) 0.037(7) -0.009(6) -0.001(6) 0.003(6)
C321 0.049(8) 0.039(9) 0.049(8) -0.002(7) 0.004(6) -0.003(7)
C322 0.034(7) 0.08(1) 0.037(8) 0.002(7) -0.004(6) -0.004(7)
C323 0.06(1) 0.15(2) 0.030(8) -0.01(1) -0.007(7) -0.01(1)
C324 0.07(1) 0.17(2) 0.036(9) 0.01(1) 0.028(8) 0.03(1)
C325 0.05(1) 0.14(2) 0.045(9) -0.01(1) -0.001(8) -0.01(1)
C326 0.053(9) 0.10(1) 0.036(8) -0.015(9) -0.007(7) 0.012(9)
C331 0.046(8) 0.053(9) 0.034(7) -0.005(7) -0.007(6) 0.002(7)
C332 0.045(9) 0.08(1) 0.06(1) 0.002(8) -0.003(8) -0.028(9)
C333 0.10(1) 0.05(1) 0.08(1) 0.02(1) -0.00(1) 0.02(1)
C334 0.08(1) 0.08(2) 0.11(2) 0.05(1) -0.02(1) -0.03(1)
C335 0.09(1) 0.06(1) 0.08(1) -0.00(1) -0.01(1) 0.00(1)
C336 0.08(1) 0.036(9) 0.07(1) -0.001(8) -0.032(9) 0.008(8)
C401 0.029(6) 0.038(7) 0.032(7) -0.003(5) -0.004(5) 0.011(5)
C402 0.040(7) 0.056(9) 0.049(8) -0.007(7) 0.009(6) 0.009(7)
C403 0.056(9) 0.09(1) 0.032(7) -0.006(8) -0.008(6) -0.002(8)
C404 0.07(1) 0.15(2) 0.021(7) 0.06(1) 0.020(7) 0.044(9)
C405 0.050(9) 0.08(1) 0.051(9) 0.003(8) 0.008(7) 0.020(8)
C406 0.047(8) 0.053(9) 0.043(8) 0.007(7) 0.002(6) -0.009(6)
C411 0.051(8) 0.030(7) 0.054(9) -0.005(7) 0.007(7) 0.002(7)
C412 0.053(9) 0.041(9) 0.06(1) -0.001(8) -0.008(8) 0.003(8)
C413 0.06(1) 0.032(9) 0.10(1) 0.014(8) -0.02(1) 0.005(9)
C414 0.07(1) 0.05(1) 0.09(1) -0.008(9) -0.04(1) 0.02(1)
C415 0.08(1) 0.05(1) 0.05(1) 0.027(9) 0.020(8) 0.015(8)
C416 0.10(1) 0.038(8) 0.031(7) -0.003(8) 0.023(7) 0.009(6)
C421 0.027(7) 0.040(8) 0.052(8) 0.015(6) -0.001(6) -0.004(7)
C422 0.030(7) 0.051(9) 0.037(7) 0.003(6) -0.003(6) -0.002(6)
C423 0.040(8) 0.08(1) 0.050(9) -0.001(8) 0.004(7) -0.019(8)
C424 0.06(1) 0.08(1) 0.06(1) 0.004(9) 0.004(8) -0.038(9)
C425 0.07(1) 0.06(1) 0.06(1) -0.009(8) 0.007(8) -0.002(8)
C426 0.08(1) 0.040(9) 0.042(9) 0.003(8) -0.007(8) -0.013(7)
C431 0.021(6) 0.040(8) 0.047(8) 0.006(6) 0.011(5) -0.002(6)
C432 0.050(8) 0.06(1) 0.064(9) 0.000(7) 0.019(7) -0.017(8)
C433 0.07(1) 0.06(1) 0.060(9) 0.014(8) 0.026(8) -0.026(8)
C434 0.041(9) 0.08(1) 0.09(1) 0.020(9) 0.033(9) 0.04(1)
C435 0.047(9) 0.06(1) 0.09(1) -0.005(8) 0.017(9) -0.022(9)
C436 0.039(8) 0.06(1) 0.08(1) -0.017(7) 0.008(8) -0.019(8)

loop_
_atom_type_symbol
_atom_type_oxidation_number
_atom_type_number_in_cell
_atom_type_scat_dispersion_real
_atom_type_scat_dispersion_imag
_atom_type_scat_source
C 0 274 0.002 0.002
;International Tables for Crystallography
(1992, Vol. C, Table 6.1.1.2)
;
H 0 200 0.000 0.000
;International Tables for Crystallography
(1992, Vol. C, Table 6.1.1.2)
;
Br 0 4 -0.374 2.456
;International Tables for Crystallography
(1992, Vol. C, Tables 4.2.6.8 and 6.1.1.1)
;
Co 0 4 0.299 0.973
;International Tables for Crystallography
(1992, Vol. C, Tables 4.2.6.8 and 6.1.1.1)
;
N 0 16 0.004 0.003
;International Tables for Crystallography
(1992, Vol. C, Table 6.1.1.2)
;
P 0 8 0.090 0.095
;International Tables for Crystallography
(1992, Vol. C, Table 6.1.1.2)
;
Pt 0 4 -2.352 8.388
;International Tables for Crystallography
(1992, Vol. C, Tables 4.2.6.8 and 6.1.1.1)
;
Cl 0 4 0.132 0.159
;International Tables for Crystallography
(1992, Vol. C, Tables 4.2.6.8 and 6.1.1.1)
;

loop_
_geom_angle_atom_site_label_1
_geom_angle_atom_site_label_2
_geom_angle_atom_site_label_3
_geom_angle
_geom_angle_site_symmetry_1
_geom_angle_site_symmetry_2
_geom_angle_site_symmetry_3
_geom_angle_publ_flag
Br1 Pt1 P1 90.2(1) . . . ?
Br1 Pt1 P2 89.3(1) . . . ?
Br1 Pt1 C5 178.1(5) . . . ?
P1 Pt1 P2 177.5(2) . . . ?
P1 Pt1 C5 90.1(5) . . . ?
P2 Pt1 C5 90.4(5) . . . ?
Br2 Pt2 P3 91.4(1) . . . ?
Br2 Pt2 P4 90.2(1) . . . ?
Br2 Pt2 C25 175.9(4) . . . ?
P3 Pt2 P4 178.1(2) . . . ?
P3 Pt2 C25 92.7(4) . . . ?
P4 Pt2 C25 85.7(4) . . . ?
N1 Co1 N2 90.7(5) . . . ?
N1 Co1 N3 179.4(5) . . . ?
N1 Co1 N4 88.4(6) . . . ?
N2 Co1 N3 88.9(5) . . . ?
N2 Co1 N4 175.2(6) . . . ?
N3 Co1 N4 92.1(6) . . . ?
N5 Co2 N6 90.7(5) . . . ?
N5 Co2 N7 174.4(5) . . . ?
N5 Co2 N8 89.4(5) . . . ?
N6 Co2 N7 90.0(5) . . . ?
N6 Co2 N8 177.3(5) . . . ?
N7 Co2 N8 90.1(5) . . . ?
Pt1 P1 C111 116.6(5) . . . ?
Pt1 P1 C121 112.7(6) . . . ?
Pt1 P1 C131 114.7(6) . . . ?
C111 P1 C121 103.0(7) . . . ?
C111 P1 C131 101.3(7) . . . ?
C121 P1 C131 107.2(8) . . . ?
Pt1 P2 C211 114.0(6) . . . ?
Pt1 P2 C221 115.3(6) . . . ?
Pt1 P2 C231 112.8(6) . . . ?
C211 P2 C221 103.5(8) . . . ?
C211 P2 C231 104.8(8) . . . ?
C221 P2 C231 105.2(8) . . . ?
Pt2 P3 C311 116.9(6) . . . ?
Pt2 P3 C321 113.9(6) . . . ?
Pt2 P3 C331 111.9(6) . . . ?
C311 P3 C321 102.8(8) . . . ?
C311 P3 C331 103.1(8) . . . ?
C321 P3 C331 107.1(8) . . . ?
Pt2 P4 C411 116.8(6) . . . ?
Pt2 P4 C421 114.6(6) . . . ?
Pt2 P4 C431 112.9(6) . . . ?
C411 P4 C421 103.8(8) . . . ?
C411 P4 C431 101.8(8) . . . ?
C421 P4 C431 105.5(7) . . . ?
Co1 N1 C1 125(1) . . . ?
Co1 N1 C4 126(1) . . . ?
C1 N1 C4 108(1) . . . ?
Co1 N2 C6 127(1) . . . ?
Co1 N2 C9 128(1) . . . ?
C6 N2 C9 105(1) . . . ?
Co1 N3 C11 128(1) . . . ?
Co1 N3 C14 126(1) . . . ?
C11 N3 C14 106(1) . . . ?
Co1 N4 C16 126(1) . . . ?
Co1 N4 C19 130(1) . . . ?
C16 N4 C19 104(1) . . . ?
Co2 N5 C21 131(1) . . . ?
Co2 N5 C24 126(1) . . . ?
C21 N5 C24 103(1) . . . ?
Co2 N6 C26 128(1) . . . ?
Co2 N6 C29 127(1) . . . ?
C26 N6 C29 105(1) . . . ?
Co2 N7 C31 129(1) . . . ?
Co2 N7 C34 127(1) . . . ?
C31 N7 C34 104(1) . . . ?
Co2 N8 C36 128(1) . . . ?
Co2 N8 C39 128(1) . . . ?
C36 N8 C39 103(1) . . . ?
N1 C1 C2 109(1) . . . ?
N1 C1 C20 129(1) . . . ?
C2 C1 C20 122(2) . . . ?
C1 C2 C3 109(1) . . . ?
C1 C2 H2 125.7 . . . no
C3 C2 H2 125.5 . . . no
C2 C3 C4 104(1) . . . ?
C2 C3 H3 127.9 . . . no
C4 C3 H3 128.4 . . . no
N1 C4 C3 111(1) . . . ?
N1 C4 C5 129(1) . . . ?
C3 C4 C5 121(1) . . . ?
Pt1 C5 C4 119(1) . . . ?
Pt1 C5 C6 122(1) . . . ?
C4 C5 C6 119(1) . . . ?
N2 C6 C5 128(2) . . . ?
N2 C6 C7 110(1) . . . ?
C5 C6 C7 122(2) . . . ?
C6 C7 C8 107(1) . . . ?
C6 C7 H7 126.5 . . . no
C8 C7 H7 126.4 . . . no
C7 C8 C9 108(1) . . . ?
C7 C8 H8 126.2 . . . no
C9 C8 H8 126.3 . . . no
N2 C9 C8 110(1) . . . ?
N2 C9 C10 125(2) . . . ?
C8 C9 C10 124(2) . . . ?
C9 C10 C11 124(2) . . . ?
C9 C10 C101 117(2) . . . ?
C11 C10 C101 119(2) . . . ?
N3 C11 C10 124(2) . . . ?
N3 C11 C12 108(1) . . . ?
C10 C11 C12 128(2) . . . ?
C11 C12 C13 109(2) . . . ?
C11 C12 H12 125.7 . . . no
C13 C12 H12 125.4 . . . no
C12 C13 C14 108(2) . . . ?
C12 C13 H13 126.2 . . . no
C14 C13 H13 126.0 . . . no
N3 C14 C13 109(2) . . . ?
N3 C14 C15 127(2) . . . ?
C13 C14 C15 124(2) . . . ?
C14 C15 C16 123(2) . . . ?
C14 C15 H15 118.3 . . . no
C16 C15 H15 118.6 . . . no
N4 C16 C15 126(2) . . . ?
N4 C16 C17 111(2) . . . ?
C15 C16 C17 123(2) . . . ?
C16 C17 C18 106(2) . . . ?
C16 C17 H17 126.9 . . . no
C18 C17 H17 127.3 . . . no
C17 C18 C19 108(2) . . . ?
C17 C18 H18 125.8 . . . no
C19 C18 H18 126.0 . . . no
N4 C19 C18 110(2) . . . ?
N4 C19 C20 126(1) . . . ?
C18 C19 C20 123(2) . . . ?
C1 C20 C19 119(2) . . . ?
C1 C20 C201 119(2) . . . ?
C19 C20 C201 122(2) . . . ?
N5 C21 C22 112(1) . . . ?
N5 C21 C40 123(1) . . . ?
C22 C21 C40 125(2) . . . ?
C21 C22 C23 107(2) . . . ?
C21 C22 H22 126.7 . . . no
C23 C22 H22 126.7 . . . no
C22 C23 C24 110(2) . . . ?
C22 C23 H23 125.2 . . . no
C24 C23 H23 125.2 . . . no
N5 C24 C23 108(1) . . . ?
N5 C24 C25 129(2) . . . ?
C23 C24 C25 123(2) . . . ?
Pt2 C25 C24 122(1) . . . ?
Pt2 C25 C26 120(1) . . . ?
C24 C25 C26 118(2) . . . ?
N6 C26 C25 127(1) . . . ?
N6 C26 C27 111(1) . . . ?
C25 C26 C27 121(2) . . . ?
C26 C27 C28 109(2) . . . ?
C26 C27 H27 125.7 . . . no
C28 C27 H27 125.4 . . . no
C27 C28 C29 107(1) . . . ?
C27 C28 H28 126.7 . . . no
C29 C28 H28 126.8 . . . no
N6 C29 C28 109(1) . . . ?
N6 C29 C30 126(1) . . . ?
C28 C29 C30 126(2) . . . ?
C29 C30 C31 123(2) . . . ?
C29 C30 C301 117(2) . . . ?
C31 C30 C301 120(2) . . . ?
N7 C31 C30 125(2) . . . ?
N7 C31 C32 111(2) . . . ?
C30 C31 C32 123(2) . . . ?
C31 C32 C33 105(2) . . . ?
C31 C32 H32 127.6 . . . no
C33 C32 H32 127.4 . . . no
C32 C33 C34 108(2) . . . ?
C32 C33 H33 125.9 . . . no
C34 C33 H33 125.9 . . . no
N7 C34 C33 111(2) . . . ?
N7 C34 C35 126(2) . . . ?
C33 C34 C35 123(2) . . . ?
C34 C35 C36 126(2) . . . ?
C34 C35 H35 117.1 . . . no
C36 C35 H35 117.3 . . . no
N8 C36 C35 122(2) . . . ?
N8 C36 C37 109(2) . . . ?
C35 C36 C37 128(2) . . . ?
C36 C37 C38 110(2) . . . ?
C36 C37 H37 124.8 . . . no
C38 C37 H37 125.0 . . . no
C37 C38 C39 109(2) . . . ?
C37 C38 H38 125.2 . . . no
C39 C38 H38 125.4 . . . no
N8 C39 C38 108(1) . . . ?
N8 C39 C40 123(1) . . . ?
C38 C39 C40 129(2) . . . ?
C21 C40 C39 124(1) . . . ?
C21 C40 C401 120(1) . . . ?
C39 C40 C401 115(1) . . . ?
Cl1 C41 Cl2 113(3) . . . ?
Cl1 C41 H1 110.5 . . . no
Cl1 C41 H4 109.4 . . . no
Cl2 C41 H1 108.5 . . . no
Cl2 C41 H4 107.5 . . . no
H1 C41 H4 108.0 . . . no
C10 C101 C102 120(2) . . . ?
C10 C101 C106 121(2) . . . ?
C102 C101 C106 119(2) . . . ?
C101 C102 C103 122(2) . . . ?
C101 C102 H102 119.1 . . . no
C103 C102 H102 119.1 . . . no
C102 C103 C104 117(2) . . . ?
C102 C103 H103 121.7 . . . no
C104 C103 H103 121.6 . . . no
C103 C104 C105 124(2) . . . ?
C103 C104 H104 118.1 . . . no
C105 C104 H104 118.2 . . . no
C104 C105 C106 123(2) . . . ?
C104 C105 H105 118.1 . . . no
C106 C105 H105 118.7 . . . no
C101 C106 C105 116(2) . . . ?
C101 C106 H106 122.3 . . . no
C105 C106 H106 122.1 . . . no
P1 C111 C112 119(1) . . . ?
P1 C111 C116 121(1) . . . ?
C112 C111 C116 119(2) . . . ?
C111 C112 C113 119(2) . . . ?
C111 C112 H112 120.5 . . . no
C113 C112 H112 120.4 . . . no
C112 C113 C114 123(2) . . . ?
C112 C113 H113 119.0 . . . no
C114 C113 H113 118.4 . . . no
C113 C114 C115 119(2) . . . ?
C113 C114 H114 120.9 . . . no
C115 C114 H114 119.8 . . . no
C114 C115 C116 117(2) . . . ?
C114 C115 H115 121.5 . . . no
C116 C115 H115 121.5 . . . no
C111 C116 C115 122(2) . . . ?
C111 C116 H116 119.0 . . . no
C115 C116 H116 118.6 . . . no
P1 C121 C122 121(1) . . . ?
P1 C121 C126 122(1) . . . ?
C122 C121 C126 117(2) . . . ?
C121 C122 C123 123(2) . . . ?
C121 C122 H122 118.4 . . . no
C123 C122 H122 118.4 . . . no
C122 C123 C124 121(2) . . . ?
C122 C123 H123 119.0 . . . no
C124 C123 H123 119.7 . . . no
C123 C124 C125 117(2) . . . ?
C123 C124 H124 121.4 . . . no
C125 C124 H124 121.4 . . . no
C124 C125 C126 121(2) . . . ?
C124 C125 H125 119.5 . . . no
C126 C125 H125 119.4 . . . no
C121 C126 C125 120(2) . . . ?
C121 C126 H126 120.1 . . . no
C125 C126 H126 120.1 . . . no
P1 C131 C132 119(1) . . . ?
P1 C131 C136 119(1) . . . ?
C132 C131 C136 121(2) . . . ?
C131 C132 C133 121(2) . . . ?
C131 C132 H132 119.5 . . . no
C133 C132 H132 119.5 . . . no
C132 C133 C134 117(2) . . . ?
C132 C133 H133 121.2 . . . no
C134 C133 H133 121.6 . . . no
C133 C134 C135 122(2) . . . ?
C133 C134 H134 118.9 . . . no
C135 C134 H134 119.6 . . . no
C134 C135 C136 121(2) . . . ?
C134 C135 H135 118.9 . . . no
C136 C135 H135 119.8 . . . no
C131 C136 C135 118(2) . . . ?
C131 C136 H136 121.4 . . . no
C135 C136 H136 121.1 . . . no
C20 C201 C202 122(2) . . . ?
C20 C201 C206 122(2) . . . ?
C202 C201 C206 116(2) . . . ?
C201 C202 C203 127(2) . . . ?
C201 C202 H202 116.2 . . . no
C203 C202 H202 116.4 . . . no
C202 C203 C204 116(2) . . . ?
C202 C203 H203 121.7 . . . no
C204 C203 H203 122.7 . . . no
C203 C204 C205 121(2) . . . ?
C203 C204 H204 119.1 . . . no
C205 C204 H204 120.0 . . . no
C204 C205 C206 118(2) . . . ?
C204 C205 H205 120.6 . . . no
C206 C205 H205 121.3 . . . no
C201 C206 C205 122(2) . . . ?
C201 C206 H206 119.0 . . . no
C205 C206 H206 119.2 . . . no
P2 C211 C212 123(2) . . . ?
P2 C211 C216 119(1) . . . ?
C212 C211 C216 118(2) . . . ?
C211 C212 C213 123(2) . . . ?
C211 C212 H212 118.9 . . . no
C213 C212 H212 118.6 . . . no
C212 C213 C214 120(2) . . . ?
C212 C213 H213 120.4 . . . no
C214 C213 H213 119.5 . . . no
C213 C214 C215 120(2) . . . ?
C213 C214 H214 120.3 . . . no
C215 C214 H214 119.3 . . . no
C214 C215 C216 119(2) . . . ?
C214 C215 H215 120.7 . . . no
C216 C215 H215 119.9 . . . no
C211 C216 C215 120(2) . . . ?
C211 C216 H216 120.4 . . . no
C215 C216 H216 119.9 . . . no
P2 C221 C222 121(1) . . . ?
P2 C221 C226 120(1) . . . ?
C222 C221 C226 119(2) . . . ?
C221 C222 C223 123(2) . . . ?
C221 C222 H222 118.8 . . . no
C223 C222 H222 118.5 . . . no
C222 C223 C224 117(2) . . . ?
C222 C223 H223 121.6 . . . no
C224 C223 H223 121.7 . . . no
C223 C224 C225 124(2) . . . ?
C223 C224 H224 117.8 . . . no
C225 C224 H224 117.8 . . . no
C224 C225 C226 117(2) . . . ?
C224 C225 H225 121.1 . . . no
C226 C225 H225 121.6 . . . no
C221 C226 C225 120(2) . . . ?
C221 C226 H226 120.0 . . . no
C225 C226 H226 119.8 . . . no
P2 C231 C232 121(1) . . . ?
P2 C231 C236 126(2) . . . ?
C232 C231 C236 113(2) . . . ?
C231 C232 C233 125(2) . . . ?
C231 C232 H232 117.7 . . . no
C233 C232 H232 117.6 . . . no
C232 C233 C234 118(2) . . . ?
C232 C233 H233 120.4 . . . no
C234 C233 H233 121.2 . . . no
C233 C234 C235 121(2) . . . ?
C233 C234 H234 119.2 . . . no
C235 C234 H234 120.3 . . . no
C234 C235 C236 123(2) . . . ?
C234 C235 H235 117.9 . . . no
C236 C235 H235 118.7 . . . no
C231 C236 C235 119(2) . . . ?
C231 C236 H236 120.4 . . . no
C235 C236 H236 120.1 . . . no
C30 C301 C302 124(2) . . . ?
C30 C301 C306 121(2) . . . ?
C302 C301 C306 115(2) . . . ?
C301 C302 C303 126(2) . . . ?
C301 C302 H302 117.3 . . . no
C303 C302 H302 116.9 . . . no
C302 C303 C304 117(2) . . . ?
C302 C303 H303 121.9 . . . no
C304 C303 H303 121.5 . . . no
C303 C304 C305 122(2) . . . ?
C303 C304 H304 118.9 . . . no
C305 C304 H304 119.3 . . . no
C304 C305 C306 116(2) . . . ?
C304 C305 H305 122.0 . . . no
C306 C305 H305 122.4 . . . no
C301 C306 C305 126(2) . . . ?
C301 C306 H306 117.4 . . . no
C305 C306 H306 117.1 . . . no
P3 C311 C312 117(1) . . . ?
P3 C311 C316 122(1) . . . ?
C312 C311 C316 121(1) . . . ?
C311 C312 C313 120(2) . . . ?
C311 C312 H312 120.2 . . . no
C313 C312 H312 119.8 . . . no
C312 C313 C314 119(2) . . . ?
C312 C313 H313 120.9 . . . no
C314 C313 H313 120.1 . . . no
C313 C314 C315 120(2) . . . ?
C313 C314 H314 120.5 . . . no
C315 C314 H314 120.0 . . . no
C314 C315 C316 120(2) . . . ?
C314 C315 H315 119.7 . . . no
C316 C315 H315 119.9 . . . no
C311 C316 C315 120(2) . . . ?
C311 C316 H316 120.0 . . . no
C315 C316 H316 119.7 . . . no
P3 C321 C322 119(1) . . . ?
P3 C321 C326 122(1) . . . ?
C322 C321 C326 119(2) . . . ?
C321 C322 C323 120(2) . . . ?
C321 C322 H322 120.1 . . . no
C323 C322 H322 120.0 . . . no
C322 C323 C324 118(2) . . . ?
C322 C323 H323 120.9 . . . no
C324 C323 H323 121.0 . . . no
C323 C324 C325 122(2) . . . ?
C323 C324 H324 118.9 . . . no
C325 C324 H324 119.2 . . . no
C324 C325 C326 122(2) . . . ?
C324 C325 H325 119.1 . . . no
C326 C325 H325 119.4 . . . no
C321 C326 C325 120(2) . . . ?
C321 C326 H326 120.3 . . . no
C325 C326 H326 120.1 . . . no
P3 C331 C332 121(2) . . . ?
P3 C331 C336 120(2) . . . ?
C332 C331 C336 118(2) . . . ?
C331 C332 C333 123(2) . . . ?
C331 C332 H332 118.7 . . . no
C333 C332 H332 118.5 . . . no
C332 C333 C334 119(2) . . . ?
C332 C333 H333 120.3 . . . no
C334 C333 H333 120.4 . . . no
C333 C334 C335 121(2) . . . ?
C333 C334 H334 119.0 . . . no
C335 C334 H334 120.1 . . . no
C334 C335 C336 123(3) . . . ?
C334 C335 H335 118.0 . . . no
C336 C335 H335 118.8 . . . no
C331 C336 C335 115(2) . . . ?
C331 C336 H336 122.3 . . . no
C335 C336 H336 122.3 . . . no
C40 C401 C402 118(1) . . . ?
C40 C401 C406 122(1) . . . ?
C402 C401 C406 120(2) . . . ?
C401 C402 C403 119(2) . . . ?
C401 C402 H402 120.3 . . . no
C403 C402 H402 120.3 . . . no
C402 C403 C404 120(2) . . . ?
C402 C403 H403 120.2 . . . no
C404 C403 H403 120.2 . . . no
C403 C404 C405 119(2) . . . ?
C403 C404 H404 120.4 . . . no
C405 C404 H404 120.3 . . . no
C404 C405 C406 121(2) . . . ?
C404 C405 H405 119.8 . . . no
C406 C405 H405 119.1 . . . no
C401 C406 C405 120(2) . . . ?
C401 C406 H406 119.8 . . . no
C405 C406 H406 119.8 . . . no
P4 C411 C412 120(1) . . . ?
P4 C411 C416 124(1) . . . ?
C412 C411 C416 116(2) . . . ?
C411 C412 C413 123(2) . . . ?
C411 C412 H412 118.7 . . . no
C413 C412 H412 118.5 . . . no
C412 C413 C414 116(2) . . . ?
C412 C413 H413 122.7 . . . no
C414 C413 H413 121.8 . . . no
C413 C414 C415 122(2) . . . ?
C413 C414 H414 119.5 . . . no
C415 C414 H414 118.8 . . . no
C414 C415 C416 122(2) . . . ?
C414 C415 H415 119.0 . . . no
C416 C415 H415 118.8 . . . no
C411 C416 C415 122(2) . . . ?
C411 C416 H416 119.1 . . . no
C415 C416 H416 118.9 . . . no
P4 C421 C422 120(1) . . . ?
P4 C421 C426 121(1) . . . ?
C422 C421 C426 119(2) . . . ?
C421 C422 C423 118(2) . . . ?
C421 C422 H422 121.2 . . . no
C423 C422 H422 121.0 . . . no
C422 C423 C424 122(2) . . . ?
C422 C423 H423 119.1 . . . no
C424 C423 H423 119.3 . . . no
C423 C424 C425 121(2) . . . ?
C423 C424 H424 119.1 . . . no
C425 C424 H424 119.4 . . . no
C424 C425 C426 117(2) . . . ?
C424 C425 H425 121.3 . . . no
C426 C425 H425 121.8 . . . no
C421 C426 C425 123(2) . . . ?
C421 C426 H426 118.4 . . . no
C425 C426 H426 118.4 . . . no
P4 C431 C432 117(1) . . . ?
P4 C431 C436 120(1) . . . ?
C432 C431 C436 123(2) . . . ?
C431 C432 C433 119(2) . . . ?
C431 C432 H432 120.6 . . . no
C433 C432 H432 120.3 . . . no
C432 C433 C434 120(2) . . . ?
C432 C433 H433 120.1 . . . no
C434 C433 H433 120.3 . . . no
C433 C434 C435 121(2) . . . ?
C433 C434 H434 119.1 . . . no
C435 C434 H434 120.4 . . . no
C434 C435 C436 119(2) . . . ?
C434 C435 H435 119.9 . . . no
C436 C435 H435 120.7 . . . no
C431 C436 C435 118(2) . . . ?
C431 C436 H436 120.8 . . . no
C435 C436 H436 120.7 . . . no

loop_
_geom_bond_atom_site_label_1
_geom_bond_atom_site_label_2
_geom_bond_distance
_geom_bond_site_symmetry_1
_geom_bond_site_symmetry_2
_geom_bond_publ_flag
Pt1 Br1 2.527(2) . . ?
Pt1 P1 2.367(4) . . ?
Pt1 P2 2.268(4) . . ?
Pt1 C5 1.95(1) . . ?
Pt2 Br2 2.501(2) . . ?
Pt2 P3 2.248(4) . . ?
Pt2 P4 2.374(4) . . ?
Pt2 C25 2.06(2) . . ?
Co1 N1 1.96(1) . . ?
Co1 N2 1.97(1) . . ?
Co1 N3 1.97(1) . . ?
Co1 N4 1.95(1) . . ?
Co2 N5 1.94(1) . . ?
Co2 N6 1.94(1) . . ?
Co2 N7 1.97(1) . . ?
Co2 N8 1.96(1) . . ?
Cl1 C41 1.66(5) . . ?
Cl2 C41 1.71(3) . . ?
P1 C111 1.83(1) . . ?
P1 C121 1.83(1) . . ?
P1 C131 1.84(2) . . ?
P2 C211 1.82(2) . . ?
P2 C221 1.81(2) . . ?
P2 C231 1.78(2) . . ?
P3 C311 1.87(2) . . ?
P3 C321 1.84(2) . . ?
P3 C331 1.81(2) . . ?
P4 C411 1.81(2) . . ?
P4 C421 1.84(2) . . ?
P4 C431 1.84(1) . . ?
N1 C1 1.36(2) . . ?
N1 C4 1.38(2) . . ?
N2 C6 1.40(2) . . ?
N2 C9 1.35(2) . . ?
N3 C11 1.39(2) . . ?
N3 C14 1.36(2) . . ?
N4 C16 1.40(2) . . ?
N4 C19 1.35(2) . . ?
N5 C21 1.40(2) . . ?
N5 C24 1.39(2) . . ?
N6 C26 1.35(2) . . ?
N6 C29 1.43(2) . . ?
N7 C31 1.39(2) . . ?
N7 C34 1.38(2) . . ?
N8 C36 1.42(2) . . ?
N8 C39 1.44(2) . . ?
C1 C2 1.43(2) . . ?
C1 C20 1.39(2) . . ?
C2 C3 1.41(2) . . ?
C2 H2 0.95 . . no
C3 C4 1.46(2) . . ?
C3 H3 0.95 . . no
C4 C5 1.43(2) . . ?
C5 C6 1.37(2) . . ?
C6 C7 1.41(2) . . ?
C7 C8 1.35(2) . . ?
C7 H7 0.95 . . no
C8 C9 1.42(2) . . ?
C8 H8 0.95 . . no
C9 C10 1.39(2) . . ?
C10 C11 1.37(2) . . ?
C10 C101 1.53(2) . . ?
C11 C12 1.46(2) . . ?
C12 C13 1.28(3) . . ?
C12 H12 0.95 . . no
C13 C14 1.47(2) . . ?
C13 H13 0.95 . . no
C14 C15 1.40(2) . . ?
C15 C16 1.37(2) . . ?
C15 H15 0.95 . . no
C16 C17 1.40(2) . . ?
C17 C18 1.33(2) . . ?
C17 H17 0.95 . . no
C18 C19 1.42(2) . . ?
C18 H18 0.95 . . no
C19 C20 1.38(2) . . ?
C20 C201 1.47(2) . . ?
C21 C22 1.40(2) . . ?
C21 C40 1.39(2) . . ?
C22 C23 1.30(2) . . ?
C22 H22 0.95 . . no
C23 C24 1.45(2) . . ?
C23 H23 0.95 . . no
C24 C25 1.39(2) . . ?
C25 C26 1.41(2) . . ?
C26 C27 1.42(2) . . ?
C27 C28 1.33(2) . . ?
C27 H27 0.95 . . no
C28 C29 1.44(2) . . ?
C28 H28 0.95 . . no
C29 C30 1.39(2) . . ?
C30 C31 1.38(2) . . ?
C30 C301 1.48(2) . . ?
C31 C32 1.43(2) . . ?
C32 C33 1.37(2) . . ?
C32 H32 0.95 . . no
C33 C34 1.40(2) . . ?
C33 H33 0.95 . . no
C34 C35 1.37(2) . . ?
C35 C36 1.39(2) . . ?
C35 H35 0.95 . . no
C36 C37 1.42(2) . . ?
C37 C38 1.27(2) . . ?
C37 H37 0.95 . . no
C38 C39 1.46(2) . . ?
C38 H38 0.95 . . no
C39 C40 1.40(2) . . ?
C40 C401 1.49(2) . . ?
C41 H1 0.95 . . no
C41 H4 0.97 . . no
C101 C102 1.40(2) . . ?
C101 C106 1.42(2) . . ?
C102 C103 1.39(2) . . ?
C102 H102 0.95 . . no
C103 C104 1.40(3) . . ?
C103 H103 0.95 . . no
C104 C105 1.24(3) . . ?
C104 H104 0.95 . . no
C105 C106 1.45(2) . . ?
C105 H105 0.95 . . no
C106 H106 0.95 . . no
C111 C112 1.35(2) . . ?
C111 C116 1.38(2) . . ?
C112 C113 1.40(2) . . ?
C112 H112 0.95 . . no
C113 C114 1.32(3) . . ?
C113 H113 0.95 . . no
C114 C115 1.44(3) . . ?
C114 H114 0.95 . . no
C115 C116 1.38(2) . . ?
C115 H115 0.95 . . no
C116 H116 0.95 . . no
C121 C122 1.37(2) . . ?
C121 C126 1.42(2) . . ?
C122 C123 1.35(2) . . ?
C122 H122 0.95 . . no
C123 C124 1.40(3) . . ?
C123 H123 0.95 . . no
C124 C125 1.40(2) . . ?
C124 H124 0.95 . . no
C125 C126 1.40(2) . . ?
C125 H125 0.95 . . no
C126 H126 0.95 . . no
C131 C132 1.41(2) . . ?
C131 C136 1.37(2) . . ?
C132 C133 1.38(3) . . ?
C132 H132 0.95 . . no
C133 C134 1.41(3) . . ?
C133 H133 0.95 . . no
C134 C135 1.36(3) . . ?
C134 H134 0.95 . . no
C135 C136 1.41(3) . . ?
C135 H135 0.95 . . no
C136 H136 0.95 . . no
C201 C202 1.27(3) . . ?
C201 C206 1.39(3) . . ?
C202 C203 1.39(3) . . ?
C202 H202 0.95 . . no
C203 C204 1.39(3) . . ?
C203 H203 0.95 . . no
C204 C205 1.34(3) . . ?
C204 H204 0.95 . . no
C205 C206 1.41(3) . . ?
C205 H205 0.95 . . no
C206 H206 0.95 . . no
C211 C212 1.35(2) . . ?
C211 C216 1.39(2) . . ?
C212 C213 1.35(3) . . ?
C212 H212 0.95 . . no
C213 C214 1.36(3) . . ?
C213 H213 0.95 . . no
C214 C215 1.34(3) . . ?
C214 H214 0.95 . . no
C215 C216 1.41(3) . . ?
C215 H215 0.95 . . no
C216 H216 0.95 . . no
C221 C222 1.39(2) . . ?
C221 C226 1.39(2) . . ?
C222 C223 1.41(2) . . ?
C222 H222 0.95 . . no
C223 C224 1.33(3) . . ?
C223 H223 0.95 . . no
C224 C225 1.42(3) . . ?
C224 H224 0.95 . . no
C225 C226 1.41(2) . . ?
C225 H225 0.95 . . no
C226 H226 0.95 . . no
C231 C232 1.44(2) . . ?
C231 C236 1.39(2) . . ?
C232 C233 1.35(2) . . ?
C232 H232 0.95 . . no
C233 C234 1.31(3) . . ?
C233 H233 0.95 . . no
C234 C235 1.34(3) . . ?
C234 H234 0.95 . . no
C235 C236 1.37(3) . . ?
C235 H235 0.95 . . no
C236 H236 0.95 . . no
C301 C302 1.35(2) . . ?
C301 C306 1.34(3) . . ?
C302 C303 1.36(2) . . ?
C302 H302 0.95 . . no
C303 C304 1.35(3) . . ?
C303 H303 0.95 . . no
C304 C305 1.41(3) . . ?
C304 H304 0.96 . . no
C305 C306 1.37(2) . . ?
C305 H305 0.95 . . no
C306 H306 0.95 . . no
C311 C312 1.42(2) . . ?
C311 C316 1.38(2) . . ?
C312 C313 1.37(2) . . ?
C312 H312 0.95 . . no
C313 C314 1.42(3) . . ?
C313 H313 0.95 . . no
C314 C315 1.42(3) . . ?
C314 H314 0.95 . . no
C315 C316 1.35(2) . . ?
C315 H315 0.95 . . no
C316 H316 0.95 . . no
C321 C322 1.41(2) . . ?
C321 C326 1.43(2) . . ?
C322 C323 1.37(2) . . ?
C322 H322 0.95 . . no
C323 C324 1.43(3) . . ?
C323 H323 0.95 . . no
C324 C325 1.33(2) . . ?
C324 H324 0.95 . . no
C325 C326 1.34(2) . . ?
C325 H325 0.95 . . no
C326 H326 0.95 . . no
C331 C332 1.34(2) . . ?
C331 C336 1.43(2) . . ?
C332 C333 1.37(3) . . ?
C332 H332 0.96 . . no
C333 C334 1.34(3) . . ?
C333 H333 0.96 . . no
C334 C335 1.29(3) . . ?
C334 H334 0.95 . . no
C335 C336 1.42(3) . . ?
C335 H335 0.95 . . no
C336 H336 0.95 . . no
C401 C402 1.40(2) . . ?
C401 C406 1.38(2) . . ?
C402 C403 1.41(2) . . ?
C402 H402 0.95 . . no
C403 C404 1.43(3) . . ?
C403 H403 0.95 . . no
C404 C405 1.35(3) . . ?
C404 H404 0.95 . . no
C405 C406 1.41(2) . . ?
C405 H405 0.95 . . no
C406 H406 0.95 . . no
C411 C412 1.45(2) . . ?
C411 C416 1.39(2) . . ?
C412 C413 1.40(3) . . ?
C412 H412 0.95 . . no
C413 C414 1.43(3) . . ?
C413 H413 0.95 . . no
C414 C415 1.34(3) . . ?
C414 H414 0.95 . . no
C415 C416 1.36(2) . . ?
C415 H415 0.95 . . no
C416 H416 0.95 . . no
C421 C422 1.36(2) . . ?
C421 C426 1.36(2) . . ?
C422 C423 1.39(2) . . ?
C422 H422 0.95 . . no
C423 C424 1.37(3) . . ?
C423 H423 0.95 . . no
C424 C425 1.32(3) . . ?
C424 H424 0.95 . . no
C425 C426 1.39(2) . . ?
C425 H425 0.95 . . no
C426 H426 0.95 . . no
C431 C432 1.35(2) . . ?
C431 C436 1.34(2) . . ?
C432 C433 1.41(2) . . ?
C432 H432 0.95 . . no
C433 C434 1.38(3) . . ?
C433 H433 0.95 . . no
C434 C435 1.34(3) . . ?
C434 H434 0.95 . . no
C435 C436 1.45(2) . . ?
C435 H435 0.95 . . no
C436 H436 0.95 . . no

loop_
_geom_contact_atom_site_label_1
_geom_contact_atom_site_label_2
_geom_contact_distance
_geom_contact_site_symmetry_1
_geom_contact_site_symmetry_2
_geom_contact_publ_flag
Cl1 C134 3.57(3) . 2_656 no
Cl2 C103 3.50(2) . . no
Cl2 C224 3.59(3) . 1_554 no
N4 C413 3.48(2) . 2_556 no
N8 C17 3.41(2) . 2_546 no
N8 C435 3.53(2) . 1_655 no
C8 C314 3.59(2) . . no
C9 C314 3.57(2) . . no
C10 C315 3.45(2) . . no
C11 C315 3.50(3) . . no
C16 C235 3.45(3) . 1_455 no
C16 C413 3.52(3) . 2_556 no
C17 C39 3.56(2) . 2_556 no
C17 C36 3.59(3) . 2_556 no
C19 C413 3.56(3) . 2_556 no
C30 C115 3.59(3) . . no
C36 C435 3.54(3) . 1_655 no
C41 C103 3.54(4) . . no
C41 C102 3.57(4) . . no
C106 C314 3.51(3) . . no
C114 C315 3.37(3) . . no
C114 C314 3.51(2) . . no
C114 C306 3.54(3) . . no
C115 C314 3.35(3) . . no
C125 C406 3.45(3) . 1_556 no

loop_
_geom_torsion_atom_site_label_1
_geom_torsion_atom_site_label_2
_geom_torsion_atom_site_label_3
_geom_torsion_atom_site_label_4
_geom_torsion_site_symmetry_1
_geom_torsion_site_symmetry_2
_geom_torsion_site_symmetry_3
_geom_torsion_site_symmetry_4
_geom_torsion
_geom_torsion_publ_flag
Pt1 P1 C111 C112 . . . . -65(2) no
Pt1 P1 C111 C116 . . . . 112(1) no
Pt1 P1 C121 C122 . . . . -34(2) no
Pt1 P1 C121 C126 . . . . 143(2) no
Pt1 P1 C131 C132 . . . . -23(2) no
Pt1 P1 C131 C136 . . . . 163(1) no
Pt1 P2 C211 C212 . . . . 80(2) no
Pt1 P2 C211 C216 . . . . -97(1) no
Pt1 P2 C221 C222 . . . . 25(2) no
Pt1 P2 C221 C226 . . . . -162(1) no
Pt1 P2 C231 C232 . . . . 36(2) no
Pt1 P2 C231 C236 . . . . -141(2) no
Pt1 C5 C4 N1 . . . . 175(1) no
Pt1 C5 C4 C3 . . . . 3(2) no
Pt1 C5 C6 N2 . . . . -166(1) no
Pt1 C5 C6 C7 . . . . 4(2) no
Pt2 P3 C311 C312 . . . . 71(2) no
Pt2 P3 C311 C316 . . . . -109(1) no
Pt2 P3 C321 C322 . . . . 35(2) no
Pt2 P3 C321 C326 . . . . -148(2) no
Pt2 P3 C331 C332 . . . . 32(2) no
Pt2 P3 C331 C336 . . . . -160(1) no
Pt2 P4 C411 C412 . . . . -75(2) no
Pt2 P4 C411 C416 . . . . 99(2) no
Pt2 P4 C421 C422 . . . . -25(1) no
Pt2 P4 C421 C426 . . . . 158(1) no
Pt2 P4 C431 C432 . . . . -36(2) no
Pt2 P4 C431 C436 . . . . 151(2) no
Pt2 C25 C24 N5 . . . . -180(1) no
Pt2 C25 C24 C23 . . . . 1(2) no
Pt2 C25 C26 N6 . . . . 171(1) no
Pt2 C25 C26 C27 . . . . -2(2) no
Br1 Pt1 P1 C111 . . . . -164.1(6) no
Br1 Pt1 P1 C121 . . . . 77.1(6) no
Br1 Pt1 P1 C131 . . . . -46.0(6) no
Br1 Pt1 P2 C211 . . . . 169.5(6) no
Br1 Pt1 P2 C221 . . . . -70.9(6) no
Br1 Pt1 P2 C231 . . . . 50.0(6) no
Br1 Pt1 C5 C4 . . . . -167(13) no
Br1 Pt1 C5 C6 . . . . 8(15) no
Br2 Pt2 P3 C311 . . . . 160.9(6) no
Br2 Pt2 P3 C321 . . . . -79.4(6) no
Br2 Pt2 P3 C331 . . . . 42.3(6) no
Br2 Pt2 P4 C411 . . . . -165.7(7) no
Br2 Pt2 P4 C421 . . . . 72.7(5) no
Br2 Pt2 P4 C431 . . . . -48.2(6) no
Br2 Pt2 C25 C24 . . . . 84(6) no
Br2 Pt2 C25 C26 . . . . -93(6) no
Co1 N1 C1 C2 . . . . -172(1) no
Co1 N1 C1 C20 . . . . 14(3) no
Co1 N1 C4 C3 . . . . 172(1) no
Co1 N1 C4 C5 . . . . -2(2) no
Co1 N2 C6 C5 . . . . -15(2) no
Co1 N2 C6 C7 . . . . 174(1) no
Co1 N2 C9 C8 . . . . -173(1) no
Co1 N2 C9 C10 . . . . 5(2) no
Co1 N3 C11 C10 . . . . 14(2) no
Co1 N3 C11 C12 . . . . -172(1) no
Co1 N3 C14 C13 . . . . 171(1) no
Co1 N3 C14 C15 . . . . -3(3) no
Co1 N4 C16 C15 . . . . -9(3) no
Co1 N4 C16 C17 . . . . 177(1) no
Co1 N4 C19 C18 . . . . -176(1) no
Co1 N4 C19 C20 . . . . -4(3) no
Co2 N5 C21 C22 . . . . 177(1) no
Co2 N5 C21 C40 . . . . -1(2) no
Co2 N5 C24 C23 . . . . -178(1) no
Co2 N5 C24 C25 . . . . 3(2) no
Co2 N6 C26 C25 . . . . 14(2) no
Co2 N6 C26 C27 . . . . -172(1) no
Co2 N6 C29 C28 . . . . 173(1) no
Co2 N6 C29 C30 . . . . -6(2) no
Co2 N7 C31 C30 . . . . -8(3) no
Co2 N7 C31 C32 . . . . 176(1) no
Co2 N7 C34 C33 . . . . -178(1) no
Co2 N7 C34 C35 . . . . 4(3) no
Co2 N8 C36 C35 . . . . 6(3) no
Co2 N8 C36 C37 . . . . -178(1) no
Co2 N8 C39 C38 . . . . -180(1) no
Co2 N8 C39 C40 . . . . -8(2) no
P1 Pt1 P2 C211 . . . . 91(4) no
P1 Pt1 P2 C221 . . . . -149(4) no
P1 Pt1 P2 C231 . . . . -28(4) no
P1 Pt1 C5 C4 . . . . 95(1) no
P1 Pt1 C5 C6 . . . . -89(1) no
P1 C111 C112 C113 . . . . 180(1) no
P1 C111 C116 C115 . . . . 180(1) no
P1 C121 C122 C123 . . . . 180(2) no
P1 C121 C126 C125 . . . . -176(2) no
P1 C131 C132 C133 . . . . -173(2) no
P1 C131 C136 C135 . . . . 175(2) no
P2 Pt1 P1 C111 . . . . -86(4) no
P2 Pt1 P1 C121 . . . . 155(4) no
P2 Pt1 P1 C131 . . . . 32(4) no
P2 Pt1 C5 C4 . . . . -87(1) no
P2 Pt1 C5 C6 . . . . 88(1) no
P2 C211 C212 C213 . . . . -174(2) no
P2 C211 C216 C215 . . . . 173(1) no
P2 C221 C222 C223 . . . . 175(2) no
P2 C221 C226 C225 . . . . -174(2) no
P2 C231 C232 C233 . . . . 176(2) no
P2 C231 C236 C235 . . . . -178(2) no
P3 Pt2 P4 C411 . . . . 48(5) no
P3 Pt2 P4 C421 . . . . -74(5) no
P3 Pt2 P4 C431 . . . . 165(5) no
P3 Pt2 C25 C24 . . . . -89(1) no
P3 Pt2 C25 C26 . . . . 93(1) no
P3 C311 C312 C313 . . . . -179(2) no
P3 C311 C316 C315 . . . . 177(1) no
P3 C321 C322 C323 . . . . 178(2) no
P3 C321 C326 C325 . . . . -179(2) no
P3 C331 C332 C333 . . . . 171(2) no
P3 C331 C336 C335 . . . . -171(2) no
P4 Pt2 P3 C311 . . . . -52(5) no
P4 Pt2 P3 C321 . . . . 67(5) no
P4 Pt2 P3 C331 . . . . -171(5) no
P4 Pt2 C25 C24 . . . . 90(1) no
P4 Pt2 C25 C26 . . . . -88(1) no
P4 C411 C412 C413 . . . . 174(2) no
P4 C411 C416 C415 . . . . -173(2) no
P4 C421 C422 C423 . . . . -178(1) no
P4 C421 C426 C425 . . . . 179(2) no
P4 C431 C432 C433 . . . . -173(2) no
P4 C431 C436 C435 . . . . 175(2) no
N1 Co1 N2 C6 . . . . 10(1) no
N1 Co1 N2 C9 . . . . -175(1) no
N1 Co1 N3 C11 . . . . 14(57) no
N1 Co1 N3 C14 . . . . -160(55) no
N1 Co1 N4 C16 . . . . -171(1) no
N1 Co1 N4 C19 . . . . 12(2) no
N1 C1 C2 C3 . . . . -0(2) no
N1 C1 C20 C19 . . . . -1(3) no
N1 C1 C20 C201 . . . . -174(2) no
N1 C4 C3 C2 . . . . 1(2) no
N1 C4 C5 C6 . . . . -0(3) no
N2 Co1 N1 C1 . . . . 169(1) no
N2 Co1 N1 C4 . . . . -2(1) no
N2 Co1 N3 C11 . . . . -14(1) no
N2 Co1 N3 C14 . . . . 172(1) no
N2 Co1 N4 C16 . . . . -92(7) no
N2 Co1 N4 C19 . . . . 91(7) no
N2 C6 C5 C4 . . . . 9(3) no
N2 C6 C7 C8 . . . . 0(2) no
N2 C9 C8 C7 . . . . -3(2) no
N2 C9 C10 C11 . . . . -10(3) no
N2 C9 C10 C101 . . . . 176(2) no
N3 Co1 N1 C1 . . . . 141(56) no
N3 Co1 N1 C4 . . . . -30(57) no
N3 Co1 N2 C6 . . . . -170(1) no
N3 Co1 N2 C9 . . . . 5(1) no
N3 Co1 N4 C16 . . . . 9(1) no
N3 Co1 N4 C19 . . . . -168(2) no
N3 C11 C10 C9 . . . . 0(3) no
N3 C11 C10 C101 . . . . 174(2) no
N3 C11 C12 C13 . . . . -0(3) no
N3 C14 C13 C12 . . . . 5(2) no
N3 C14 C15 C16 . . . . 6(3) no
N4 Co1 N1 C1 . . . . -16(1) no
N4 Co1 N1 C4 . . . . 173(1) no
N4 Co1 N2 C6 . . . . -69(7) no
N4 Co1 N2 C9 . . . . 106(7) no
N4 Co1 N3 C11 . . . . 170(1) no
N4 Co1 N3 C14 . . . . -3(1) no
N4 C16 C15 C14 . . . . 0(3) no
N4 C16 C17 C18 . . . . 3(2) no
N4 C19 C18 C17 . . . . -5(2) no
N4 C19 C20 C1 . . . . -4(3) no
N4 C19 C20 C201 . . . . 169(2) no
N5 Co2 N6 C26 . . . . -10(1) no
N5 Co2 N6 C29 . . . . 174(1) no
N5 Co2 N7 C31 . . . . -92(6) no
N5 Co2 N7 C34 . . . . 86(6) no
N5 Co2 N8 C36 . . . . 179(1) no
N5 Co2 N8 C39 . . . . 2(1) no
N5 C21 C22 C23 . . . . 4(2) no
N5 C21 C40 C39 . . . . -6(3) no
N5 C21 C40 C401 . . . . 180(1) no
N5 C24 C23 C22 . . . . -2(2) no
N5 C24 C25 C26 . . . . -2(3) no
N6 Co2 N5 C21 . . . . 180(1) no
N6 Co2 N5 C24 . . . . 3(1) no
N6 Co2 N7 C31 . . . . 6(1) no
N6 Co2 N7 C34 . . . . -176(1) no
N6 Co2 N8 C36 . . . . 87(11) no
N6 Co2 N8 C39 . . . . -90(11) no
N6 C26 C25 C24 . . . . -7(3) no
N6 C26 C27 C28 . . . . -4(2) no
N6 C29 C28 C27 . . . . 1(2) no
N6 C29 C30 C31 . . . . 6(3) no
N6 C29 C30 C301 . . . . -176(2) no
N7 Co2 N5 C21 . . . . -83(6) no
N7 Co2 N5 C24 . . . . 100(6) no
N7 Co2 N6 C26 . . . . 175(1) no
N7 Co2 N6 C29 . . . . -0(1) no
N7 Co2 N8 C36 . . . . -6(1) no
N7 Co2 N8 C39 . . . . 176(1) no
N7 C31 C30 C29 . . . . 1(3) no
N7 C31 C30 C301 . . . . -177(2) no
N7 C31 C32 C33 . . . . 3(2) no
N7 C34 C33 C32 . . . . 1(3) no
N7 C34 C35 C36 . . . . -6(3) no
N8 Co2 N5 C21 . . . . 2(1) no
N8 Co2 N5 C24 . . . . -175(1) no
N8 Co2 N6 C26 . . . . 82(11) no
N8 Co2 N6 C29 . . . . -94(11) no
N8 Co2 N7 C31 . . . . -176(1) no
N8 Co2 N7 C34 . . . . 1(1) no
N8 C36 C35 C34 . . . . 0(3) no
N8 C36 C37 C38 . . . . -2(2) no
N8 C39 C38 C37 . . . . -3(2) no
N8 C39 C40 C21 . . . . 10(3) no
N8 C39 C40 C401 . . . . -175(1) no
C1 N1 C4 C3 . . . . -1(2) no
C1 N1 C4 C5 . . . . -174(2) no
C1 C2 C3 C4 . . . . -0(2) no
C1 C20 C19 C18 . . . . 167(2) no
C1 C20 C201 C202 . . . . 91(3) no
C1 C20 C201 C206 . . . . -86(2) no
C2 C1 N1 C4 . . . . 1(2) no
C2 C1 C20 C19 . . . . -174(2) no
C2 C1 C20 C201 . . . . 12(3) no
C2 C3 C4 C5 . . . . 175(2) no
C3 C2 C1 C20 . . . . 175(2) no
C3 C4 C5 C6 . . . . -173(2) no
C4 N1 C1 C20 . . . . -173(2) no
C4 C5 C6 C7 . . . . 179(2) no
C5 Pt1 P1 C111 . . . . 14.1(8) no
C5 Pt1 P1 C121 . . . . -104.8(7) no
C5 Pt1 P1 C131 . . . . 132.2(7) no
C5 Pt1 P2 C211 . . . . -8.6(8) no
C5 Pt1 P2 C221 . . . . 111.0(7) no
C5 Pt1 P2 C231 . . . . -128.1(7) no
C5 C6 N2 C9 . . . . 169(2) no
C5 C6 C7 C8 . . . . -171(2) no
C6 N2 C9 C8 . . . . 3(2) no
C6 N2 C9 C10 . . . . -179(2) no
C6 C7 C8 C9 . . . . 2(2) no
C7 C6 N2 C9 . . . . -2(2) no
C7 C8 C9 C10 . . . . 179(2) no
C8 C9 C10 C11 . . . . 168(2) no
C8 C9 C10 C101 . . . . -6(3) no
C9 C10 C11 C12 . . . . -173(2) no
C9 C10 C101 C102 . . . . -57(2) no
C9 C10 C101 C106 . . . . 118(2) no
C10 C11 N3 C14 . . . . -171(2) no
C10 C11 C12 C13 . . . . 174(2) no
C10 C101 C102 C103 . . . . 175(2) no
C10 C101 C106 C105 . . . . -172(2) no
C11 N3 C14 C13 . . . . -4(2) no
C11 N3 C14 C15 . . . . -178(2) no
C11 C10 C101 C102 . . . . 129(2) no
C11 C10 C101 C106 . . . . -57(3) no
C11 C12 C13 C14 . . . . -3(3) no
C12 C11 N3 C14 . . . . 3(2) no
C12 C11 C10 C101 . . . . 1(3) no
C12 C13 C14 C15 . . . . 179(2) no
C13 C14 C15 C16 . . . . -166(2) no
C14 C15 C16 C17 . . . . 174(2) no
C15 C16 N4 C19 . . . . 168(2) no
C15 C16 C17 C18 . . . . -171(2) no
C16 N4 C19 C18 . . . . 6(2) no
C16 N4 C19 C20 . . . . 178(2) no
C16 C17 C18 C19 . . . . 1(2) no
C17 C16 N4 C19 . . . . -6(2) no
C17 C18 C19 C20 . . . . -177(2) no
C18 C19 C20 C201 . . . . -20(3) no
C19 C20 C201 C202 . . . . -82(3) no
C19 C20 C201 C206 . . . . 101(2) no
C20 C201 C202 C203 . . . . 178(2) no
C20 C201 C206 C205 . . . . 179(2) no
C21 N5 C24 C23 . . . . 4(2) no
C21 N5 C24 C25 . . . . -175(2) no
C21 C22 C23 C24 . . . . -1(2) no
C21 C40 C39 C38 . . . . -180(2) no
C21 C40 C401 C402 . . . . -62(2) no
C21 C40 C401 C406 . . . . 116(2) no
C22 C21 N5 C24 . . . . -5(2) no
C22 C21 C40 C39 . . . . 176(2) no
C22 C21 C40 C401 . . . . 2(3) no
C22 C23 C24 C25 . . . . 177(2) no
C23 C22 C21 C40 . . . . -178(2) no
C23 C24 C25 C26 . . . . 179(2) no
C24 N5 C21 C40 . . . . 177(2) no
C24 C25 C26 C27 . . . . -180(1) no
C25 Pt2 P3 C311 . . . . -19.5(8) no
C25 Pt2 P3 C321 . . . . 100.2(8) no
C25 Pt2 P3 C331 . . . . -138.1(7) no
C25 Pt2 P4 C411 . . . . 14.7(8) no
C25 Pt2 P4 C421 . . . . -106.9(7) no
C25 Pt2 P4 C431 . . . . 132.2(7) no
C25 C26 N6 C29 . . . . -170(2) no
C25 C26 C27 C28 . . . . 171(2) no
C26 N6 C29 C28 . . . . -3(2) no
C26 N6 C29 C30 . . . . 178(2) no
C26 C27 C28 C29 . . . . 1(2) no
C27 C26 N6 C29 . . . . 4(2) no
C27 C28 C29 C30 . . . . 180(2) no
C28 C29 C30 C31 . . . . -173(2) no
C28 C29 C30 C301 . . . . 6(3) no
C29 C30 C31 C32 . . . . 177(2) no
C29 C30 C301 C302 . . . . 73(3) no
C29 C30 C301 C306 . . . . -106(2) no
C30 C31 N7 C34 . . . . 174(2) no
C30 C31 C32 C33 . . . . -173(2) no
C30 C301 C302 C303 . . . . -176(2) no
C30 C301 C306 C305 . . . . 180(2) no
C31 N7 C34 C33 . . . . 0(2) no
C31 N7 C34 C35 . . . . -178(2) no
C31 C30 C301 C302 . . . . -109(2) no
C31 C30 C301 C306 . . . . 72(3) no
C31 C32 C33 C34 . . . . -2(3) no
C32 C31 N7 C34 . . . . -2(2) no
C32 C31 C30 C301 . . . . -2(3) no
C32 C33 C34 C35 . . . . 180(2) no
C33 C34 C35 C36 . . . . 176(2) no
C34 C35 C36 C37 . . . . -174(2) no
C35 C36 N8 C39 . . . . -176(2) no
C35 C36 C37 C38 . . . . 173(2) no
C36 N8 C39 C38 . . . . 2(2) no
C36 N8 C39 C40 . . . . 174(2) no
C36 C37 C38 C39 . . . . 3(2) no
C37 C36 N8 C39 . . . . -1(2) no
C37 C38 C39 C40 . . . . -175(2) no
C38 C39 C40 C401 . . . . -5(3) no
C39 C40 C401 C402 . . . . 123(2) no
C39 C40 C401 C406 . . . . -59(2) no
C40 C401 C402 C403 . . . . 180(2) no
C40 C401 C406 C405 . . . . 178(2) no
C101 C102 C103 C104 . . . . -1(3) no
C101 C106 C105 C104 . . . . -7(4) no
C102 C101 C106 C105 . . . . 3(3) no
C102 C103 C104 C105 . . . . -3(4) no
C103 C102 C101 C106 . . . . 1(3) no
C103 C104 C105 C106 . . . . 7(4) no
C111 P1 C121 C122 . . . . -161(2) no
C111 P1 C121 C126 . . . . 16(2) no
C111 P1 C131 C132 . . . . 103(1) no
C111 P1 C131 C136 . . . . -71(2) no
C111 C112 C113 C114 . . . . -1(3) no
C111 C116 C115 C114 . . . . 1(3) no
C112 C111 P1 C121 . . . . 59(2) no
C112 C111 P1 C131 . . . . 169(1) no
C112 C111 C116 C115 . . . . -3(3) no
C112 C113 C114 C115 . . . . -0(3) no
C113 C112 C111 C116 . . . . 2(3) no
C113 C114 C115 C116 . . . . 0(3) no
C116 C111 P1 C121 . . . . -124(2) no
C116 C111 P1 C131 . . . . -13(2) no
C121 P1 C131 C132 . . . . -149(1) no
C121 P1 C131 C136 . . . . 37(2) no
C121 C122 C123 C124 . . . . -5(4) no
C121 C126 C125 C124 . . . . -3(3) no
C122 C121 P1 C131 . . . . 93(2) no
C122 C121 C126 C125 . . . . 1(3) no
C122 C123 C124 C125 . . . . 3(4) no
C123 C122 C121 C126 . . . . 2(3) no
C123 C124 C125 C126 . . . . 1(3) no
C126 C121 P1 C131 . . . . -90(2) no
C131 C132 C133 C134 . . . . -2(3) no
C131 C136 C135 C134 . . . . -4(4) no
C132 C131 C136 C135 . . . . 2(3) no
C132 C133 C134 C135 . . . . -0(4) no
C133 C132 C131 C136 . . . . 1(3) no
C133 C134 C135 C136 . . . . 3(4) no
C201 C202 C203 C204 . . . . 8(4) no
C201 C206 C205 C204 . . . . -3(4) no
C202 C201 C206 C205 . . . . 1(3) no
C202 C203 C204 C205 . . . . -8(4) no
C203 C202 C201 C206 . . . . -4(4) no
C203 C204 C205 C206 . . . . 6(4) no
C211 P2 C221 C222 . . . . 150(1) no
C211 P2 C221 C226 . . . . -37(2) no
C211 P2 C231 C232 . . . . -88(2) no
C211 P2 C231 C236 . . . . 95(2) no
C211 C212 C213 C214 . . . . -0(3) no
C211 C216 C215 C214 . . . . 2(3) no
C212 C211 P2 C221 . . . . -46(2) no
C212 C211 P2 C231 . . . . -156(2) no
C212 C211 C216 C215 . . . . -4(3) no
C212 C213 C214 C215 . . . . -2(4) no
C213 C212 C211 C216 . . . . 3(3) no
C213 C214 C215 C216 . . . . 0(3) no
C216 C211 P2 C221 . . . . 137(1) no
C216 C211 P2 C231 . . . . 27(2) no
C221 P2 C231 C232 . . . . 163(1) no
C221 P2 C231 C236 . . . . -14(2) no
C221 C222 C223 C224 . . . . -0(3) no
C221 C226 C225 C224 . . . . -0(3) no
C222 C221 P2 C231 . . . . -100(2) no
C222 C221 C226 C225 . . . . -1(3) no
C222 C223 C224 C225 . . . . -2(4) no
C223 C222 C221 C226 . . . . 1(3) no
C223 C224 C225 C226 . . . . 2(4) no
C226 C221 P2 C231 . . . . 73(2) no
C231 C232 C233 C234 . . . . 2(4) no
C231 C236 C235 C234 . . . . -0(4) no
C232 C231 C236 C235 . . . . 5(3) no
C232 C233 C234 C235 . . . . 4(4) no
C233 C232 C231 C236 . . . . -6(3) no
C233 C234 C235 C236 . . . . -5(4) no
C301 C302 C303 C304 . . . . -5(4) no
C301 C306 C305 C304 . . . . -3(4) no
C302 C301 C306 C305 . . . . 1(4) no
C302 C303 C304 C305 . . . . 2(4) no
C303 C302 C301 C306 . . . . 3(4) no
C303 C304 C305 C306 . . . . 1(4) no
C311 P3 C321 C322 . . . . 163(2) no
C311 P3 C321 C326 . . . . -21(2) no
C311 P3 C331 C332 . . . . -94(2) no
C311 P3 C331 C336 . . . . 74(2) no
C311 C312 C313 C314 . . . . 1(3) no
C311 C316 C315 C314 . . . . 3(3) no
C312 C311 P3 C321 . . . . -55(2) no
C312 C311 P3 C331 . . . . -166(2) no
C312 C311 C316 C315 . . . . -2(3) no
C312 C313 C314 C315 . . . . -1(3) no
C313 C312 C311 C316 . . . . 0(3) no
C313 C314 C315 C316 . . . . -1(3) no
C316 C311 P3 C321 . . . . 126(2) no
C316 C311 P3 C331 . . . . 15(2) no
C321 P3 C331 C332 . . . . 158(2) no
C321 P3 C331 C336 . . . . -34(2) no
C321 C322 C323 C324 . . . . -2(4) no
C321 C326 C325 C324 . . . . 4(4) no
C322 C321 P3 C331 . . . . -89(2) no
C322 C321 C326 C325 . . . . -3(3) no
C322 C323 C324 C325 . . . . 3(5) no
C323 C322 C321 C326 . . . . 2(3) no
C323 C324 C325 C326 . . . . -4(5) no
C326 C321 P3 C331 . . . . 87(2) no
C331 C332 C333 C334 . . . . -1(4) no
C331 C336 C335 C334 . . . . 2(4) no
C332 C331 C336 C335 . . . . -2(3) no
C332 C333 C334 C335 . . . . 1(4) no
C333 C332 C331 C336 . . . . 2(3) no
C333 C334 C335 C336 . . . . -1(4) no
C401 C402 C403 C404 . . . . 1(3) no
C401 C406 C405 C404 . . . . 2(3) no
C402 C401 C406 C405 . . . . -4(3) no
C402 C403 C404 C405 . . . . -3(3) no
C403 C402 C401 C406 . . . . 2(3) no
C403 C404 C405 C406 . . . . 1(3) no
C411 P4 C421 C422 . . . . -153(1) no
C411 P4 C421 C426 . . . . 29(2) no
C411 P4 C431 C432 . . . . 90(2) no
C411 P4 C431 C436 . . . . -83(2) no
C411 C412 C413 C414 . . . . 1(3) no
C411 C416 C415 C414 . . . . -4(4) no
C412 C411 P4 C421 . . . . 52(2) no
C412 C411 P4 C431 . . . . 161(1) no
C412 C411 C416 C415 . . . . 2(3) no
C412 C413 C414 C415 . . . . -4(3) no
C413 C412 C411 C416 . . . . -0(3) no
C413 C414 C415 C416 . . . . 5(4) no
C416 C411 P4 C421 . . . . -134(2) no
C416 C411 P4 C431 . . . . -24(2) no
C421 P4 C431 C432 . . . . -162(1) no
C421 P4 C431 C436 . . . . 25(2) no
C421 C422 C423 C424 . . . . -1(3) no
C421 C426 C425 C424 . . . . -0(3) no
C422 C421 P4 C431 . . . . 100(1) no
C422 C421 C426 C425 . . . . 1(3) no
C422 C423 C424 C425 . . . . 2(3) no
C423 C422 C421 C426 . . . . -1(3) no
C423 C424 C425 C426 . . . . -1(3) no
C426 C421 P4 C431 . . . . -77(2) no
C431 C432 C433 C434 . . . . 0(3) no
C431 C436 C435 C434 . . . . -5(3) no
C432 C431 C436 C435 . . . . 2(3) no
C432 C433 C434 C435 . . . . -3(3) no
C433 C432 C431 C436 . . . . 1(3) no
C433 C434 C435 C436 . . . . 6(4) no
